data_4108284
loop_
_publ_author_name
'Yasuhiro Ohki'
'Mayumi Sakamoto'
'Kazuyuki Tatsumi'

_publ_section_title
;
 Reversible Heterolysis of H2 Mediated by an M-S(Thiolate) Bond (M = Ir,
 Rh): A Mechanistic Implication for [NiFe] Hydrogenase
;
_journal_name_full 'Journal of the American Chemical Society'
_journal_page_first 11610
_journal_page_last 11611
_journal_paper_doi 10.1021/ja804848w
_journal_volume 130
_journal_year 2008
_chemical_formula_moiety 'C38 H50 Cl Ir O S '
_chemical_formula_sum 'C38 H50 Cl Ir O S'
_chemical_formula_weight 782.55
_space_group_IT_number 2
_symmetry_cell_setting triclinic
_symmetry_Int_Tables_number 2
_symmetry_space_group_name_Hall '-P 1'
_symmetry_space_group_name_H-M 'P -1'
_cell_angle_alpha 84.178(9)
_cell_angle_beta 84.793(8)
_cell_angle_gamma 78.075(9)
_cell_formula_units_Z 2
_cell_length_a 11.3879(7)
_cell_length_b 11.6326(7)
_cell_length_c 13.4661(5)
_cell_measurement_reflns_used 5753
_cell_measurement_temperature 173.1
_cell_measurement_theta_max 27.5
_cell_measurement_theta_min 3.0
_cell_volume 1731.90(17)
_computing_cell_refinement CrystalClear
_computing_data_collection CrystalClear
_computing_data_reduction CrystalStructure
_computing_publication_material 'CrystalStructure 3.8'
_computing_structure_refinement CRYSTALS
_computing_structure_solution 'DIRDIF99 (PATTY)'
_diffrn_detector_area_resol_mean 7.31
_diffrn_measured_fraction_theta_full 0.957
_diffrn_measured_fraction_theta_max 0.957
_diffrn_measurement_device_type 'Rigaku Saturn'
_diffrn_measurement_method \w
_diffrn_radiation_type 'Mo K\a'
_diffrn_radiation_wavelength 0.71070
_diffrn_reflns_av_R_equivalents 0.024
_diffrn_reflns_limit_h_max 14
_diffrn_reflns_limit_h_min -14
_diffrn_reflns_limit_k_max 13
_diffrn_reflns_limit_k_min -15
_diffrn_reflns_limit_l_max 17
_diffrn_reflns_limit_l_min -14
_diffrn_reflns_number 14070
_diffrn_reflns_theta_full 27.48
_diffrn_reflns_theta_max 27.48
_exptl_absorpt_coefficient_mu 4.030
_exptl_absorpt_correction_T_max 0.817
_exptl_absorpt_correction_T_min 0.658
_exptl_absorpt_correction_type multi-scan
_exptl_absorpt_process_details 'Jacobson, R. (1998) Private communication'
_exptl_crystal_colour green
_exptl_crystal_density_diffrn 1.500
_exptl_crystal_description block
_exptl_crystal_F_000 792.00
_exptl_crystal_size_max 0.20
_exptl_crystal_size_mid 0.10
_exptl_crystal_size_min 0.05
_refine_diff_density_max 1.94
_refine_diff_density_min -0.77
_refine_ls_extinction_method none
_refine_ls_goodness_of_fit_ref 1.148
_refine_ls_hydrogen_treatment refall
_refine_ls_number_parameters 423
_refine_ls_number_reflns 7608
_refine_ls_R_factor_gt 0.0242
_refine_ls_shift/su_max 0.0045
_refine_ls_structure_factor_coef Fsqd
_refine_ls_weighting_details 'w = 1/[1.0000\s(Fo^2^)]/(4Fo^2^)'
_refine_ls_weighting_scheme calc
_refine_ls_wR_factor_ref 0.0523
_reflns_number_gt 6440
_reflns_number_total 7608
_reflns_threshold_expression F^2^>2.0\s(F^2^)
_cod_data_source_file ja804848w_si_002_1.cif
_cod_data_source_block '__saka04-071101'
_cod_original_cell_volume 1731.90(16)
_cod_original_formula_sum 'C38 H50 Cl Ir O S '
_cod_database_code 4108284

loop_
_symmetry_equiv_pos_site_id
_symmetry_equiv_pos_as_xyz
1 +X,+Y,+Z
2 -X,-Y,-Z

loop_
_atom_site_label
_atom_site_type_symbol
_atom_site_fract_x
_atom_site_fract_y
_atom_site_fract_z
_atom_site_U_iso_or_equiv
_atom_site_adp_type
_atom_site_occupancy
_atom_site_symmetry_multiplicity
_atom_site_calc_flag
_atom_site_refinement_flags
Ir(1) Ir 1.036950(10) 0.115060(10) 0.209850(10) 0.01891(3) Uani 1.00 1 d .
Cl(1) Cl 0.88569(8) 0.08904(8) 0.33292(7) 0.0301(2) Uani 1.00 1 d .
S(1) S 0.93026(7) 0.27621(7) 0.12700(6) 0.0190(2) Uani 1.00 1 d .
O(1) O 0.6157(4) 0.7749(4) 0.4077(4) 0.0415(12) Uiso 0.60 1 d P
O(2) O 0.6373(7) 0.7659(6) 0.4636(6) 0.049(2) Uiso 0.40 1 d P
C(1) C 1.1881(2) 0.0729(3) 0.1023(2) 0.0267(9) Uani 1.00 1 d .
C(2) C 1.1502(2) -0.0346(3) 0.1444(2) 0.0253(9) Uani 1.00 1 d .
C(3) C 1.1644(3) -0.0488(2) 0.2499(2) 0.0259(9) Uani 1.00 1 d .
C(4) C 1.2064(3) 0.0519(3) 0.2741(2) 0.0275(9) Uani 1.00 1 d .
C(5) C 1.2206(3) 0.1265(2) 0.1836(3) 0.0283(9) Uani 1.00 1 d .
C(6) C 1.1973(3) 0.1166(3) -0.0064(2) 0.0443(12) Uani 1.00 1 d .
C(7) C 1.1073(3) -0.1206(3) 0.0871(3) 0.0368(11) Uani 1.00 1 d .
C(8) C 1.1391(3) -0.1493(3) 0.3199(3) 0.0410(12) Uani 1.00 1 d .
C(9) C 1.2330(3) 0.0750(4) 0.3758(3) 0.0498(13) Uani 1.00 1 d .
C(10) C 1.2654(3) 0.2395(3) 0.1753(3) 0.0505(13) Uani 1.00 1 d .
C(11) C 0.8084(2) 0.3525(2) 0.2027(2) 0.0178(8) Uani 1.00 1 d .
C(12) C 0.8310(2) 0.4195(2) 0.2788(2) 0.0199(8) Uani 1.00 1 d .
C(13) C 0.7336(3) 0.4825(3) 0.3336(2) 0.0269(9) Uani 1.00 1 d .
C(14) C 0.6166(3) 0.4814(3) 0.3158(2) 0.0321(10) Uani 1.00 1 d .
C(15) C 0.5948(3) 0.4194(3) 0.2391(2) 0.0265(9) Uani 1.00 1 d .
C(16) C 0.6893(2) 0.3567(2) 0.1808(2) 0.0200(8) Uani 1.00 1 d .
C(17) C 0.9542(2) 0.4350(2) 0.2990(2) 0.0189(8) Uani 1.00 1 d .
C(18) C 1.0064(3) 0.3859(2) 0.3880(2) 0.0213(8) Uani 1.00 1 d .
C(19) C 1.1163(3) 0.4108(2) 0.4068(2) 0.0228(8) Uani 1.00 1 d .
C(20) C 1.1742(3) 0.4848(3) 0.3425(2) 0.0228(9) Uani 1.00 1 d .
C(21) C 1.1199(3) 0.5340(2) 0.2559(2) 0.0226(8) Uani 1.00 1 d .
C(22) C 1.0115(3) 0.5106(2) 0.2326(2) 0.0199(8) Uani 1.00 1 d .
C(23) C 0.9477(3) 0.3088(3) 0.4653(2) 0.0290(10) Uani 1.00 1 d .
C(24) C 1.2921(3) 0.5102(3) 0.3669(3) 0.0338(11) Uani 1.00 1 d .
C(25) C 0.9563(3) 0.5693(3) 0.1367(2) 0.0311(10) Uani 1.00 1 d .
C(26) C 0.6555(2) 0.3061(2) 0.0916(2) 0.0197(8) Uani 1.00 1 d .
C(27) C 0.6516(2) 0.3744(3) 0.0003(2) 0.0233(8) Uani 1.00 1 d .
C(28) C 0.6072(3) 0.3348(3) -0.0811(2) 0.0271(9) Uani 1.00 1 d .
C(29) C 0.5686(3) 0.2293(3) -0.0737(2) 0.0276(10) Uani 1.00 1 d .
C(30) C 0.5730(3) 0.1629(3) 0.0179(2) 0.0265(9) Uani 1.00 1 d .
C(31) C 0.6156(2) 0.1994(2) 0.1007(2) 0.0233(8) Uani 1.00 1 d .
C(32) C 0.6909(3) 0.4921(3) -0.0124(2) 0.0305(10) Uani 1.00 1 d .
C(33) C 0.5217(3) 0.1887(4) -0.1631(3) 0.0434(13) Uani 1.00 1 d .
C(34) C 0.6180(3) 0.1243(3) 0.1986(2) 0.0367(11) Uani 1.00 1 d .
C(35) C 0.4348(18) 0.7420(17) 0.4990(15) 0.053(5) Uiso 0.40 1 d P
C(36) C 0.4211(13) 0.7644(12) 0.4834(11) 0.065(4) Uiso 0.60 1 d P
C(37) C 0.5317(10) 0.7944(10) 0.5252(9) 0.041(2) Uiso 0.40 1 d P
C(38) C 0.5220(8) 0.8212(8) 0.4779(7) 0.059(2) Uiso 0.60 1 d P
C(39) C 0.6559(12) 0.8534(11) 0.3808(9) 0.039(3) Uiso 0.40 1 d P
C(40) C 0.7027(8) 0.8449(7) 0.3791(6) 0.045(2) Uiso 0.60 1 d P
C(41) C 0.7745(15) 0.8036(15) 0.3206(13) 0.042(4) Uiso 0.40 1 d P
C(42) C 0.7906(12) 0.7947(12) 0.2991(9) 0.062(4) Uiso 0.60 1 d P
H(1) H 1.2804 0.1201 -0.0274 0.048 Uiso 1.00 1 c R
H(2) H 1.1476 0.1948 -0.0160 0.048 Uiso 1.00 1 c R
H(3) H 1.1700 0.0634 -0.0460 0.048 Uiso 1.00 1 c R
H(4) H 1.0790 -0.0815 0.0241 0.044 Uiso 1.00 1 c R
H(5) H 1.0422 -0.1499 0.1262 0.044 Uiso 1.00 1 c R
H(6) H 1.171(3) -0.177(3) 0.073(2) 0.044(12) Uiso 1.00 1 c .
H(7) H 1.0553 -0.1543 0.3189 0.048 Uiso 1.00 1 c R
H(8) H 1.1899 -0.2220 0.2996 0.048 Uiso 1.00 1 c R
H(9) H 1.1555 -0.1372 0.3871 0.048 Uiso 1.00 1 c R
H(10) H 1.1596 0.0838 0.4194 0.061 Uiso 1.00 1 c R
H(11) H 1.2920 0.0095 0.4027 0.061 Uiso 1.00 1 c R
H(12) H 1.2645 0.1469 0.3715 0.061 Uiso 1.00 1 c R
H(13) H 1.2667 0.2724 0.1062 0.061 Uiso 1.00 1 c R
H(14) H 1.2126 0.2951 0.2167 0.061 Uiso 1.00 1 c R
H(15) H 1.3461 0.2242 0.1979 0.061 Uiso 1.00 1 c R
H(16) H 0.7486 0.5281 0.3858 0.033 Uiso 1.00 1 c R
H(17) H 0.5502 0.5240 0.3563 0.038 Uiso 1.00 1 c R
H(18) H 0.5125 0.4193 0.2260 0.031 Uiso 1.00 1 c R
H(19) H 1.1533 0.3750 0.4676 0.027 Uiso 1.00 1 c R
H(20) H 1.1592 0.5863 0.2099 0.028 Uiso 1.00 1 c R
H(21) H 0.8992 0.2667 0.4326 0.036 Uiso 1.00 1 c R
H(22) H 1.0094 0.2527 0.4997 0.036 Uiso 1.00 1 c R
H(23) H 0.8969 0.3571 0.5134 0.036 Uiso 1.00 1 c R
H(24) H 1.3508 0.4370 0.3740 0.042 Uiso 1.00 1 c R
H(25) H 1.2811 0.5480 0.4290 0.042 Uiso 1.00 1 c R
H(26) H 1.327(3) 0.551(3) 0.316(2) 0.041(12) Uiso 1.00 1 c .
H(27) H 0.9842 0.5191 0.0826 0.038 Uiso 1.00 1 c R
H(28) H 0.8693 0.5816 0.1464 0.038 Uiso 1.00 1 c R
H(29) H 0.9804 0.6446 0.1202 0.038 Uiso 1.00 1 c R
H(30) H 0.6043 0.3827 -0.1445 0.032 Uiso 1.00 1 c R
H(31) H 0.5456 0.0887 0.0243 0.033 Uiso 1.00 1 c R
H(32) H 0.783(3) 0.485(3) -0.002(2) 0.043(11) Uiso 1.00 1 c .
H(33) H 0.6463 0.5422 0.0374 0.037 Uiso 1.00 1 c R
H(34) H 0.6747 0.5296 -0.0788 0.037 Uiso 1.00 1 c R
H(35) H 0.5876 0.1412 -0.2007 0.055 Uiso 1.00 1 c R
H(36) H 0.4615 0.1419 -0.1402 0.055 Uiso 1.00 1 c R
H(37) H 0.4858 0.2569 -0.2056 0.055 Uiso 1.00 1 c R
H(38) H 0.5536 0.0806 0.2039 0.047 Uiso 1.00 1 c R
H(39) H 0.6947 0.0697 0.2020 0.046 Uiso 1.00 1 c R
H(40) H 0.6071 0.1747 0.2533 0.046 Uiso 1.00 1 c R

loop_
_atom_site_aniso_label
_atom_site_aniso_U_11
_atom_site_aniso_U_22
_atom_site_aniso_U_33
_atom_site_aniso_U_12
_atom_site_aniso_U_13
_atom_site_aniso_U_23
Ir(1) 0.01714(6) 0.01578(6) 0.02284(7) -0.00203(5) 0.00001(5) -0.00086(5)
Cl(1) 0.0273(4) 0.0304(4) 0.0311(5) -0.0083(3) 0.0066(3) 0.0018(3)
S(1) 0.0181(4) 0.0186(4) 0.0178(4) 0.0006(3) 0.0020(3) -0.0017(3)
C(1) 0.0141(16) 0.0253(18) 0.035(2) 0.0042(13) 0.0039(14) 0.0031(15)
C(2) 0.0165(16) 0.0233(18) 0.033(2) 0.0044(13) 0.0000(14) -0.0063(15)
C(3) 0.0171(16) 0.0149(16) 0.043(2) 0.0034(13) -0.0083(15) 0.0039(15)
C(4) 0.0183(17) 0.0269(19) 0.035(2) 0.0026(14) -0.0041(15) -0.0036(16)
C(5) 0.0156(16) 0.0173(17) 0.049(2) 0.0012(13) 0.0004(16) -0.0030(16)
C(6) 0.035(2) 0.049(2) 0.034(2) 0.0115(19) 0.0121(18) 0.010(2)
C(7) 0.031(2) 0.034(2) 0.046(2) 0.0015(18) -0.0063(19) -0.0179(19)
C(8) 0.042(2) 0.030(2) 0.047(2) -0.0032(18) -0.006(2) 0.0130(18)
C(9) 0.039(2) 0.057(2) 0.055(2) 0.003(2) -0.024(2) -0.020(2)
C(10) 0.028(2) 0.028(2) 0.096(3) -0.0115(17) 0.007(2) -0.005(2)
C(11) 0.0177(16) 0.0143(15) 0.0203(17) -0.0031(12) 0.0020(13) 0.0011(13)
C(12) 0.0207(16) 0.0189(16) 0.0203(17) -0.0075(13) 0.0022(13) 0.0020(13)
C(13) 0.0282(19) 0.0276(19) 0.0263(19) -0.0080(15) 0.0044(15) -0.0103(15)
C(14) 0.0232(18) 0.034(2) 0.037(2) -0.0027(16) 0.0091(16) -0.0138(17)
C(15) 0.0170(17) 0.0289(19) 0.033(2) -0.0029(14) 0.0029(15) -0.0084(16)
C(16) 0.0197(16) 0.0162(16) 0.0234(18) -0.0051(13) 0.0014(14) 0.0014(13)
C(17) 0.0207(16) 0.0175(15) 0.0192(17) -0.0050(12) 0.0034(13) -0.0057(13)
C(18) 0.0254(17) 0.0193(16) 0.0194(17) -0.0048(14) 0.0019(14) -0.0055(13)
C(19) 0.0244(17) 0.0252(18) 0.0191(18) -0.0039(14) -0.0020(14) -0.0042(14)
C(20) 0.0217(17) 0.0253(18) 0.0234(18) -0.0068(14) 0.0034(14) -0.0114(14)
C(21) 0.0255(17) 0.0213(17) 0.0220(18) -0.0099(14) 0.0081(14) -0.0043(14)
C(22) 0.0244(17) 0.0177(16) 0.0174(17) -0.0050(13) 0.0031(13) -0.0032(13)
C(23) 0.038(2) 0.0302(19) 0.0215(19) -0.0137(16) -0.0021(16) 0.0018(15)
C(24) 0.0244(19) 0.043(2) 0.037(2) -0.0126(17) 0.0019(17) -0.0093(19)
C(25) 0.036(2) 0.030(2) 0.029(2) -0.0118(16) -0.0039(16) 0.0066(16)
C(26) 0.0137(15) 0.0218(17) 0.0224(18) -0.0014(12) 0.0007(13) -0.0022(14)
C(27) 0.0168(16) 0.0240(18) 0.0277(19) -0.0007(13) -0.0005(14) -0.0029(14)
C(28) 0.0244(18) 0.032(2) 0.0228(19) -0.0023(15) -0.0024(15) 0.0027(15)
C(29) 0.0200(18) 0.037(2) 0.027(2) -0.0052(16) -0.0034(15) -0.0067(17)
C(30) 0.0244(18) 0.0260(18) 0.031(2) -0.0096(14) -0.0036(15) -0.0028(15)
C(31) 0.0191(16) 0.0236(17) 0.0264(19) -0.0037(13) -0.0032(14) 0.0014(14)
C(32) 0.034(2) 0.0250(19) 0.032(2) -0.0104(16) 0.0015(17) 0.0036(16)
C(33) 0.040(2) 0.063(3) 0.034(2) -0.020(2) -0.0119(19) -0.009(2)
C(34) 0.047(2) 0.031(2) 0.037(2) -0.0203(18) -0.0121(19) 0.0068(17)

loop_
_atom_type_symbol
_atom_type_description
_atom_type_scat_dispersion_real
_atom_type_scat_dispersion_imag
_atom_type_scat_source
C C 0.003 0.002
;
International Tables for Crystallography
(1992, Vol. C, Tables 4.2.6.8 and 6.1.1.4)
;
H H 0.000 0.000
;
International Tables for Crystallography
(1992, Vol. C, Table 6.1.1.4)
;
O O 0.011 0.006
;
International Tables for Crystallography
(1992, Vol. C, Tables 4.2.6.8 and 6.1.1.4)
;
Ir Ir -1.444 7.990
;
International Tables for Crystallography
(1992, Vol. C, Tables 4.2.6.8 and 6.1.1.4)
;
S S 0.125 0.123
;
International Tables for Crystallography
(1992, Vol. C, Tables 4.2.6.8 and 6.1.1.4)
;
Cl Cl 0.148 0.159
;
International Tables for Crystallography
(1992, Vol. C, Tables 4.2.6.8 and 6.1.1.4)
;

loop_
_geom_angle_atom_site_label_1
_geom_angle_atom_site_label_2
_geom_angle_atom_site_label_3
_geom_angle
_geom_angle_publ_flag
Cl(1) Ir(1) S(1) 96.27(2) yes
Cl(1) Ir(1) C(1) 159.89(9) yes
Cl(1) Ir(1) C(2) 120.61(9) yes
Cl(1) Ir(1) C(3) 97.27(9) yes
Cl(1) Ir(1) C(4) 107.78(9) yes
Cl(1) Ir(1) C(5) 144.42(11) yes
S(1) Ir(1) C(1) 99.92(9) yes
S(1) Ir(1) C(2) 126.69(9) yes
S(1) Ir(1) C(3) 164.50(10) yes
S(1) Ir(1) C(4) 141.54(10) yes
S(1) Ir(1) C(5) 106.67(9) yes
C(1) Ir(1) C(2) 39.34(13) yes
C(1) Ir(1) C(3) 65.33(12) yes
C(1) Ir(1) C(4) 65.46(13) yes
C(1) Ir(1) C(5) 38.93(15) yes
C(2) Ir(1) C(3) 38.45(13) yes
C(2) Ir(1) C(4) 64.70(14) yes
C(2) Ir(1) C(5) 65.38(13) yes
C(3) Ir(1) C(4) 38.44(14) yes
C(3) Ir(1) C(5) 65.37(12) yes
C(4) Ir(1) C(5) 39.47(13) yes
Ir(1) S(1) C(11) 113.01(10) yes
O(2) O(1) C(37) 49.3(7) yes
O(2) O(1) C(38) 68.3(7) yes
O(2) O(1) C(39) 97.9(10) yes
O(2) O(1) C(40) 89.3(8) yes
C(37) O(1) C(39) 111.4(8) yes
C(37) O(1) C(40) 118.2(6) yes
C(38) O(1) C(39) 102.7(8) yes
C(38) O(1) C(40) 115.9(6) yes
O(1) O(2) C(37) 104.9(9) yes
O(1) O(2) C(38) 78.1(7) yes
O(1) O(2) C(39) 49.2(8) yes
O(1) O(2) C(40) 60.9(7) yes
C(37) O(2) C(39) 115.9(8) yes
C(37) O(2) C(40) 131.3(7) yes
C(38) O(2) C(39) 90.1(7) yes
C(38) O(2) C(40) 107.8(6) yes
Ir(1) C(1) C(2) 70.37(18) yes
Ir(1) C(1) C(5) 69.16(19) yes
Ir(1) C(1) C(6) 127.6(2) yes
C(2) C(1) C(5) 106.8(3) yes
C(2) C(1) C(6) 126.8(3) yes
C(5) C(1) C(6) 126.4(3) yes
Ir(1) C(2) C(1) 70.29(18) yes
Ir(1) C(2) C(3) 72.29(18) yes
Ir(1) C(2) C(7) 125.3(2) yes
C(1) C(2) C(3) 109.0(3) yes
C(1) C(2) C(7) 126.1(3) yes
C(3) C(2) C(7) 124.8(3) yes
Ir(1) C(3) C(2) 69.26(17) yes
Ir(1) C(3) C(4) 68.84(17) yes
Ir(1) C(3) C(8) 126.6(2) yes
C(2) C(3) C(4) 107.0(3) yes
C(2) C(3) C(8) 126.0(3) yes
C(4) C(3) C(8) 127.0(3) yes
Ir(1) C(4) C(3) 72.7(2) yes
Ir(1) C(4) C(5) 69.29(19) yes
Ir(1) C(4) C(9) 124.6(2) yes
C(3) C(4) C(5) 108.6(3) yes
C(3) C(4) C(9) 125.8(3) yes
C(5) C(4) C(9) 125.6(3) yes
Ir(1) C(5) C(1) 71.9(2) yes
Ir(1) C(5) C(4) 71.24(19) yes
Ir(1) C(5) C(10) 124.1(2) yes
C(1) C(5) C(4) 108.5(3) yes
C(1) C(5) C(10) 125.5(3) yes
C(4) C(5) C(10) 126.0(3) yes
S(1) C(11) C(12) 120.2(2) yes
S(1) C(11) C(16) 120.1(2) yes
C(12) C(11) C(16) 119.4(2) yes
C(11) C(12) C(13) 118.8(3) yes
C(11) C(12) C(17) 124.0(2) yes
C(13) C(12) C(17) 117.1(3) yes
C(12) C(13) C(14) 121.7(3) yes
C(13) C(14) C(15) 119.4(3) yes
C(14) C(15) C(16) 121.1(3) yes
C(11) C(16) C(15) 119.4(3) yes
C(11) C(16) C(26) 124.0(2) yes
C(15) C(16) C(26) 116.4(2) yes
C(12) C(17) C(18) 121.1(2) yes
C(12) C(17) C(22) 118.9(2) yes
C(18) C(17) C(22) 119.6(3) yes
C(17) C(18) C(19) 118.9(3) yes
C(17) C(18) C(23) 122.9(3) yes
C(19) C(18) C(23) 118.3(2) yes
C(18) C(19) C(20) 122.4(3) yes
C(19) C(20) C(21) 117.8(3) yes
C(19) C(20) C(24) 120.4(3) yes
C(21) C(20) C(24) 121.8(3) yes
C(20) C(21) C(22) 122.2(3) yes
C(17) C(22) C(21) 119.1(2) yes
C(17) C(22) C(25) 121.6(3) yes
C(21) C(22) C(25) 119.3(3) yes
C(16) C(26) C(27) 118.3(3) yes
C(16) C(26) C(31) 121.7(2) yes
C(27) C(26) C(31) 119.7(3) yes
C(26) C(27) C(28) 119.3(3) yes
C(26) C(27) C(32) 121.6(3) yes
C(28) C(27) C(32) 119.1(3) yes
C(27) C(28) C(29) 121.8(3) yes
C(28) C(29) C(30) 118.0(3) yes
C(28) C(29) C(33) 120.6(3) yes
C(30) C(29) C(33) 121.4(3) yes
C(29) C(30) C(31) 122.0(3) yes
C(26) C(31) C(30) 119.3(3) yes
C(26) C(31) C(34) 120.8(3) yes
C(30) C(31) C(34) 119.9(3) yes
C(36) C(35) C(37) 99(5) yes
C(36) C(35) C(38) 75(4) yes
C(35) C(36) C(37) 68(4) yes
C(35) C(36) C(38) 92(4) yes
O(1) C(37) C(35) 94.3(10) yes
O(1) C(37) C(36) 90.9(8) yes
O(1) C(37) C(38) 47.8(10) yes
O(2) C(37) C(35) 113.3(12) yes
O(2) C(37) C(36) 113.3(10) yes
O(2) C(37) C(38) 71.1(12) yes
C(35) C(37) C(38) 78.7(16) yes
C(36) C(37) C(38) 67.9(14) yes
O(1) C(38) C(35) 110.7(10) yes
O(1) C(38) C(36) 113.1(9) yes
O(1) C(38) C(37) 111.0(12) yes
O(2) C(38) C(35) 114.8(10) yes
O(2) C(38) C(36) 124.4(9) yes
O(2) C(38) C(37) 79.9(12) yes
C(35) C(38) C(37) 74.2(15) yes
C(36) C(38) C(37) 85.7(15) yes
O(1) C(39) C(40) 113.9(19) yes
O(1) C(39) C(41) 105.1(11) yes
O(2) C(39) C(40) 97.5(17) yes
O(2) C(39) C(41) 107.7(9) yes
O(1) C(40) C(39) 46.4(16) yes
O(1) C(40) C(41) 112.3(12) yes
O(1) C(40) C(42) 111.9(8) yes
O(2) C(40) C(39) 63.9(16) yes
O(2) C(40) C(41) 122.2(11) yes
O(2) C(40) C(42) 123.6(8) yes
C(39) C(40) C(41) 132(2) yes
C(39) C(40) C(42) 129(2) yes
C(39) C(41) C(42) 152(4) yes
C(40) C(41) C(42) 166(4) yes
C(1) C(6) H(1) 109.4 no
C(1) C(6) H(2) 109.4 no
C(1) C(6) H(3) 109.5 no
H(1) C(6) H(2) 109.5 no
H(1) C(6) H(3) 109.5 no
H(2) C(6) H(3) 109.5 no
C(2) C(7) H(4) 109.6 no
C(2) C(7) H(5) 109.5 no
C(2) C(7) H(6) 107(2) no
H(4) C(7) H(5) 109.5 no
H(4) C(7) H(6) 107.7 no
H(5) C(7) H(6) 113.6 no
C(3) C(8) H(7) 109.4 no
C(3) C(8) H(8) 109.5 no
C(3) C(8) H(9) 109.4 no
H(7) C(8) H(8) 109.5 no
H(7) C(8) H(9) 109.5 no
H(8) C(8) H(9) 109.5 no
C(4) C(9) H(10) 109.4 no
C(4) C(9) H(11) 109.5 no
C(4) C(9) H(12) 109.5 no
H(10) C(9) H(11) 109.5 no
H(10) C(9) H(12) 109.5 no
H(11) C(9) H(12) 109.5 no
C(5) C(10) H(13) 109.6 no
C(5) C(10) H(14) 109.5 no
C(5) C(10) H(15) 109.3 no
H(13) C(10) H(14) 109.5 no
H(13) C(10) H(15) 109.5 no
H(14) C(10) H(15) 109.5 no
C(12) C(13) H(16) 119.1 no
C(14) C(13) H(16) 119.2 no
C(13) C(14) H(17) 120.3 no
C(15) C(14) H(17) 120.3 no
C(14) C(15) H(18) 119.5 no
C(16) C(15) H(18) 119.5 no
C(18) C(19) H(19) 118.7 no
C(20) C(19) H(19) 118.9 no
C(20) C(21) H(20) 118.9 no
C(22) C(21) H(20) 118.9 no
C(18) C(23) H(21) 109.3 no
C(18) C(23) H(22) 109.4 no
C(18) C(23) H(23) 109.8 no
H(21) C(23) H(22) 109.5 no
H(21) C(23) H(23) 109.5 no
H(22) C(23) H(23) 109.5 no
C(20) C(24) H(24) 109.6 no
C(20) C(24) H(25) 109.6 no
C(20) C(24) H(26) 112(2) no
H(24) C(24) H(25) 109.5 no
H(24) C(24) H(26) 101.9 no
H(25) C(24) H(26) 113.7 no
C(22) C(25) H(27) 109.5 no
C(22) C(25) H(28) 109.5 no
C(22) C(25) H(29) 109.3 no
H(27) C(25) H(28) 109.5 no
H(27) C(25) H(29) 109.5 no
H(28) C(25) H(29) 109.5 no
C(27) C(28) H(30) 119.2 no
C(29) C(28) H(30) 119.1 no
C(29) C(30) H(31) 118.9 no
C(31) C(30) H(31) 119.1 no
C(27) C(32) H(32) 113(2) no
C(27) C(32) H(33) 109.2 no
C(27) C(32) H(34) 109.5 no
H(32) C(32) H(33) 106.4 no
H(32) C(32) H(34) 109.0 no
H(33) C(32) H(34) 109.5 no
C(29) C(33) H(35) 109.5 no
C(29) C(33) H(36) 109.5 no
C(29) C(33) H(37) 109.4 no
H(35) C(33) H(36) 109.5 no
H(35) C(33) H(37) 109.5 no
H(36) C(33) H(37) 109.5 no
C(31) C(34) H(38) 109.4 no
C(31) C(34) H(39) 109.7 no
C(31) C(34) H(40) 109.3 no
H(38) C(34) H(39) 109.5 no
H(38) C(34) H(40) 109.5 no
H(39) C(34) H(40) 109.5 no

loop_
_geom_bond_atom_site_label_1
_geom_bond_atom_site_label_2
_geom_bond_distance
_geom_bond_publ_flag
Ir(1) Cl(1) 2.3240(9) yes
Ir(1) S(1) 2.2617(7) yes
Ir(1) C(1) 2.155(3) yes
Ir(1) C(2) 2.156(3) yes
Ir(1) C(3) 2.196(3) yes
Ir(1) C(4) 2.145(3) yes
Ir(1) C(5) 2.119(3) yes
S(1) C(11) 1.781(3) yes
O(1) O(2) 0.803(10) yes
O(1) C(37) 1.783(12) yes
O(1) C(38) 1.416(10) yes
O(1) C(39) 1.118(14) yes
O(1) C(40) 1.412(11) yes
O(2) C(37) 1.398(13) yes
O(2) C(38) 1.344(11) yes
O(2) C(39) 1.463(14) yes
O(2) C(40) 1.615(12) yes
C(1) C(2) 1.451(5) yes
C(1) C(5) 1.425(5) yes
C(1) C(6) 1.502(5) yes
C(2) C(3) 1.433(5) yes
C(2) C(7) 1.504(6) yes
C(3) C(4) 1.430(5) yes
C(3) C(8) 1.486(5) yes
C(4) C(5) 1.440(5) yes
C(4) C(9) 1.491(6) yes
C(5) C(10) 1.496(5) yes
C(11) C(12) 1.420(4) yes
C(11) C(16) 1.404(4) yes
C(12) C(13) 1.391(4) yes
C(12) C(17) 1.503(4) yes
C(13) C(14) 1.377(5) yes
C(14) C(15) 1.385(5) yes
C(15) C(16) 1.395(4) yes
C(16) C(26) 1.504(5) yes
C(17) C(18) 1.402(4) yes
C(17) C(22) 1.404(4) yes
C(18) C(19) 1.392(5) yes
C(18) C(23) 1.506(4) yes
C(19) C(20) 1.380(4) yes
C(20) C(21) 1.386(4) yes
C(20) C(24) 1.504(5) yes
C(21) C(22) 1.386(5) yes
C(22) C(25) 1.522(4) yes
C(26) C(27) 1.393(4) yes
C(26) C(31) 1.397(4) yes
C(27) C(28) 1.403(5) yes
C(27) C(32) 1.516(5) yes
C(28) C(29) 1.379(5) yes
C(29) C(30) 1.387(4) yes
C(29) C(33) 1.514(5) yes
C(30) C(31) 1.393(5) yes
C(31) C(34) 1.506(4) yes
C(35) C(36) 0.34(2) yes
C(35) C(37) 1.45(2) yes
C(35) C(38) 1.48(2) yes
C(36) C(37) 1.54(2) yes
C(36) C(38) 1.431(19) yes
C(37) C(38) 0.688(15) yes
C(39) C(40) 0.520(16) yes
C(39) C(41) 1.55(2) yes
C(40) C(41) 1.148(18) yes
C(40) C(42) 1.481(15) yes
C(41) C(42) 0.34(2) yes
C(6) H(1) 0.970 no
C(6) H(2) 0.970 no
C(6) H(3) 0.970 no
C(7) H(4) 0.970 no
C(7) H(5) 0.970 no
C(7) H(6) 0.89(3) no
C(8) H(7) 0.970 no
C(8) H(8) 0.970 no
C(8) H(9) 0.970 no
C(9) H(10) 0.970 no
C(9) H(11) 0.970 no
C(9) H(12) 0.970 no
C(10) H(13) 0.970 no
C(10) H(14) 0.970 no
C(10) H(15) 0.970 no
C(13) H(16) 0.970 no
C(14) H(17) 0.970 no
C(15) H(18) 0.970 no
C(19) H(19) 0.970 no
C(21) H(20) 0.970 no
C(23) H(21) 0.970 no
C(23) H(22) 0.970 no
C(23) H(23) 0.970 no
C(24) H(24) 0.970 no
C(24) H(25) 0.970 no
C(24) H(26) 0.90(3) no
C(25) H(27) 0.970 no
C(25) H(28) 0.970 no
C(25) H(29) 0.970 no
C(28) H(30) 0.970 no
C(30) H(31) 0.970 no
C(32) H(32) 1.06(4) no
C(32) H(33) 0.970 no
C(32) H(34) 0.970 no
C(33) H(35) 0.970 no
C(33) H(36) 0.970 no
C(33) H(37) 0.970 no
C(34) H(38) 0.970 no
C(34) H(39) 0.970 no
C(34) H(40) 0.970 no

loop_
_geom_contact_atom_site_label_1
_geom_contact_atom_site_label_2
_geom_contact_distance
_geom_contact_site_symmetry_2
Ir(1) C(6) 3.295(3) .
Ir(1) C(7) 3.265(4) .
Ir(1) C(8) 3.305(3) .
Ir(1) C(9) 3.234(4) .
Ir(1) C(10) 3.206(4) .
Ir(1) C(11) 3.382(2) .
Cl(1) S(1) 3.4152(11) .
Cl(1) C(3) 3.393(3) .
Cl(1) C(8) 3.570(3) .
Cl(1) C(11) 3.365(3) .
Cl(1) C(23) 3.481(4) .
S(1) Cl(1) 3.4152(11) .
S(1) C(1) 3.382(3) .
S(1) C(5) 3.515(3) .
S(1) C(12) 2.780(3) .
S(1) C(16) 2.765(3) .
S(1) C(17) 3.169(3) .
S(1) C(22) 3.519(3) .
S(1) C(25) 3.499(4) .
S(1) C(26) 3.151(3) .
O(1) C(13) 3.596(6) .
O(1) C(35) 2.38(2) .
O(1) C(36) 2.375(15) .
O(1) C(41) 2.131(18) .
O(1) C(42) 2.398(14) .
O(2) C(9) 3.579(10) 2_766
O(2) C(19) 3.594(8) 2_766
O(2) C(35) 2.38(2) .
O(2) C(36) 2.456(17) .
O(2) C(41) 2.430(19) .
O(2) C(42) 2.730(15) .
C(1) S(1) 3.382(3) .
C(1) C(3) 2.348(5) .
C(1) C(4) 2.325(5) .
C(1) C(7) 2.635(5) .
C(1) C(10) 2.597(6) .
C(2) C(4) 2.301(5) .
C(2) C(5) 2.309(5) .
C(2) C(6) 2.640(5) .
C(2) C(8) 2.601(5) .
C(3) Cl(1) 3.393(3) .
C(3) C(1) 2.348(5) .
C(3) C(5) 2.331(4) .
C(3) C(7) 2.604(6) .
C(3) C(9) 2.600(6) .
C(4) C(1) 2.325(5) .
C(4) C(2) 2.301(5) .
C(4) C(8) 2.609(5) .
C(4) C(10) 2.615(5) .
C(5) S(1) 3.515(3) .
C(5) C(2) 2.309(5) .
C(5) C(3) 2.331(4) .
C(5) C(6) 2.612(5) .
C(5) C(9) 2.607(5) .
C(6) Ir(1) 3.295(3) .
C(6) C(2) 2.640(5) .
C(6) C(5) 2.612(5) .
C(6) C(7) 3.237(6) .
C(6) C(10) 3.185(6) .
C(7) Ir(1) 3.265(4) .
C(7) C(1) 2.635(5) .
C(7) C(3) 2.604(6) .
C(7) C(6) 3.237(6) .
C(7) C(8) 3.165(6) .
C(8) Ir(1) 3.305(3) .
C(8) Cl(1) 3.570(3) .
C(8) C(2) 2.601(5) .
C(8) C(4) 2.609(5) .
C(8) C(7) 3.165(6) .
C(8) C(9) 3.197(6) .
C(8) C(23) 3.454(5) 2_756
C(9) Ir(1) 3.234(4) .
C(9) O(2) 3.579(10) 2_766
C(9) C(3) 2.600(6) .
C(9) C(5) 2.607(5) .
C(9) C(8) 3.197(6) .
C(9) C(10) 3.186(6) .
C(10) Ir(1) 3.206(4) .
C(10) C(1) 2.597(6) .
C(10) C(4) 2.615(5) .
C(10) C(6) 3.185(6) .
C(10) C(9) 3.186(6) .
C(11) Ir(1) 3.382(2) .
C(11) Cl(1) 3.365(3) .
C(11) C(13) 2.419(4) .
C(11) C(14) 2.800(4) .
C(11) C(15) 2.417(4) .
C(11) C(17) 2.581(5) .
C(11) C(22) 3.312(5) .
C(11) C(25) 3.318(5) .
C(11) C(26) 2.567(4) .
C(11) C(27) 3.352(4) .
C(11) C(31) 3.541(5) .
C(11) C(32) 3.415(4) .
C(12) S(1) 2.780(3) .
C(12) C(14) 2.419(4) .
C(12) C(15) 2.789(4) .
C(12) C(16) 2.438(5) .
C(12) C(18) 2.530(4) .
C(12) C(22) 2.505(4) .
C(12) C(23) 2.997(4) .
C(12) C(25) 2.930(4) .
C(13) O(1) 3.596(6) .
C(13) C(11) 2.419(4) .
C(13) C(15) 2.385(5) .
C(13) C(16) 2.780(5) .
C(13) C(17) 2.469(4) .
C(13) C(18) 3.202(4) .
C(13) C(22) 3.396(4) .
C(13) C(23) 3.346(4) .
C(14) C(11) 2.800(4) .
C(14) C(12) 2.419(4) .
C(14) C(16) 2.420(5) .
C(14) C(35) 3.516(19) 2_666
C(15) C(11) 2.417(4) .
C(15) C(12) 2.789(4) .
C(15) C(13) 2.385(5) .
C(15) C(26) 2.464(4) .
C(15) C(27) 3.295(5) .
C(15) C(31) 3.274(5) .
C(15) C(32) 3.537(5) .
C(15) C(34) 3.482(5) .
C(16) S(1) 2.765(3) .
C(16) C(12) 2.438(5) .
C(16) C(13) 2.780(5) .
C(16) C(14) 2.420(5) .
C(16) C(27) 2.487(4) .
C(16) C(31) 2.533(5) .
C(16) C(32) 2.902(4) .
C(16) C(34) 2.960(5) .
C(17) S(1) 3.169(3) .
C(17) C(11) 2.581(5) .
C(17) C(13) 2.469(4) .
C(17) C(19) 2.405(4) .
C(17) C(20) 2.809(5) .
C(17) C(21) 2.406(5) .
C(17) C(23) 2.554(4) .
C(17) C(25) 2.555(4) .
C(18) C(12) 2.530(4) .
C(18) C(13) 3.202(4) .
C(18) C(20) 2.429(5) .
C(18) C(21) 2.771(4) .
C(18) C(22) 2.425(4) .
C(19) O(2) 3.594(8) 2_766
C(19) C(17) 2.405(4) .
C(19) C(21) 2.367(4) .
C(19) C(22) 2.768(4) .
C(19) C(23) 2.488(5) .
C(19) C(24) 2.503(5) .
C(20) C(17) 2.809(5) .
C(20) C(18) 2.429(5) .
C(20) C(22) 2.427(4) .
C(21) C(17) 2.406(5) .
C(21) C(18) 2.771(4) .
C(21) C(19) 2.367(4) .
C(21) C(24) 2.526(5) .
C(21) C(25) 2.511(5) .
C(22) S(1) 3.519(3) .
C(22) C(11) 3.312(5) .
C(22) C(12) 2.505(4) .
C(22) C(13) 3.396(4) .
C(22) C(18) 2.425(4) .
C(22) C(19) 2.768(4) .
C(22) C(20) 2.427(4) .
C(23) Cl(1) 3.481(4) .
C(23) C(8) 3.454(5) 2_756
C(23) C(12) 2.997(4) .
C(23) C(13) 3.346(4) .
C(23) C(17) 2.554(4) .
C(23) C(19) 2.488(5) .
C(24) C(19) 2.503(5) .
C(24) C(21) 2.526(5) .
C(25) S(1) 3.499(4) .
C(25) C(11) 3.318(5) .
C(25) C(12) 2.930(4) .
C(25) C(17) 2.555(4) .
C(25) C(21) 2.511(5) .
C(26) S(1) 3.151(3) .
C(26) C(11) 2.567(4) .
C(26) C(15) 2.464(4) .
C(26) C(28) 2.413(4) .
C(26) C(29) 2.810(5) .
C(26) C(30) 2.407(5) .
C(26) C(32) 2.540(4) .
C(26) C(34) 2.524(4) .
C(27) C(11) 3.352(4) .
C(27) C(15) 3.295(5) .
C(27) C(16) 2.487(4) .
C(27) C(29) 2.430(5) .
C(27) C(30) 2.768(5) .
C(27) C(31) 2.412(4) .
C(28) C(26) 2.413(4) .
C(28) C(30) 2.370(5) .
C(28) C(31) 2.771(4) .
C(28) C(32) 2.517(5) .
C(28) C(33) 2.514(6) .
C(29) C(26) 2.810(5) .
C(29) C(27) 2.430(5) .
C(29) C(31) 2.431(4) .
C(30) C(26) 2.407(5) .
C(30) C(27) 2.768(5) .
C(30) C(28) 2.370(5) .
C(30) C(33) 2.531(5) .
C(30) C(34) 2.510(5) .
C(31) C(11) 3.541(5) .
C(31) C(15) 3.274(5) .
C(31) C(16) 2.533(5) .
C(31) C(27) 2.412(4) .
C(31) C(28) 2.771(4) .
C(31) C(29) 2.431(4) .
C(32) C(11) 3.415(4) .
C(32) C(15) 3.537(5) .
C(32) C(16) 2.902(4) .
C(32) C(26) 2.540(4) .
C(32) C(28) 2.517(5) .
C(33) C(28) 2.514(6) .
C(33) C(30) 2.531(5) .
C(34) C(15) 3.482(5) .
C(34) C(16) 2.960(5) .
C(34) C(26) 2.524(4) .
C(34) C(30) 2.510(5) .
C(35) O(1) 2.38(2) .
C(35) O(2) 2.38(2) .
C(35) C(14) 3.52(2) 2_666
C(35) C(39) 3.28(2) .
C(36) O(1) 2.375(15) .
C(36) O(2) 2.456(17) .
C(36) C(39) 3.21(2) .
C(37) C(39) 2.426(17) .
C(37) C(40) 2.747(14) .
C(38) C(39) 1.988(16) .
C(38) C(40) 2.397(13) .
C(38) C(41) 3.397(19) .
C(39) C(35) 3.28(2) .
C(39) C(36) 3.21(2) .
C(39) C(37) 2.426(17) .
C(39) C(38) 1.988(16) .
C(39) C(42) 1.855(17) .
C(40) C(37) 2.747(14) .
C(40) C(38) 2.397(13) .
C(41) O(1) 2.131(18) .
C(41) O(2) 2.430(19) .
C(41) C(38) 3.397(19) .
C(42) O(1) 2.398(14) .
C(42) O(2) 2.730(15) .
C(42) C(39) 1.855(17) .
Ir(1) H(2) 3.303 .
Ir(1) H(4) 3.494 .
Ir(1) H(5) 3.375 .
Ir(1) H(7) 3.298 .
Ir(1) H(10) 3.216 .
Ir(1) H(13) 3.598 .
Ir(1) H(14) 3.193 .
Cl(1) H(7) 3.092 .
Cl(1) H(10) 3.414 .
Cl(1) H(21) 2.612 .
Cl(1) H(39) 2.978 .
Cl(1) H(40) 3.362 .
S(1) H(2) 3.044 .
S(1) H(4) 3.218 2_755
S(1) H(6) 3.42(4) 2_755
S(1) H(14) 3.591 .
S(1) H(27) 3.004 .
S(1) H(28) 3.508 .
S(1) H(29) 3.481 2_765
S(1) H(32) 3.11(3) .
O(1) H(16) 2.985 .
O(1) H(17) 3.310 .
O(1) H(19) 3.330 2_766
O(1) H(37) 3.136 2_665
O(2) H(11) 3.578 2_766
O(2) H(12) 2.931 2_766
O(2) H(16) 3.041 .
O(2) H(19) 2.776 2_766
O(2) H(24) 3.041 2_766
C(1) H(1) 2.041 .
C(1) H(2) 2.041 .
C(1) H(3) 2.043 .
C(1) H(4) 2.725 .
C(1) H(4) 3.597 2_755
C(1) H(5) 3.332 .
C(1) H(6) 3.02(4) .
C(1) H(13) 2.661 .
C(1) H(14) 3.211 .
C(1) H(15) 3.190 .
C(1) H(35) 3.435 2_755
C(2) H(1) 3.228 .
C(2) H(2) 3.254 .
C(2) H(3) 2.707 .
C(2) H(4) 2.045 .
C(2) H(4) 3.575 2_755
C(2) H(5) 2.044 .
C(2) H(6) 1.96(4) .
C(2) H(7) 2.852 .
C(2) H(8) 2.858 .
C(2) H(9) 3.366 .
C(2) H(35) 3.118 2_755
C(3) H(4) 3.355 .
C(3) H(5) 2.755 .
C(3) H(6) 2.92(4) .
C(3) H(7) 2.027 .
C(3) H(8) 2.028 .
C(3) H(9) 2.027 .
C(3) H(10) 2.872 .
C(3) H(11) 2.836 .
C(3) H(12) 3.366 .
C(3) H(35) 2.849 2_755
C(4) H(7) 3.210 .
C(4) H(8) 3.212 .
C(4) H(9) 2.679 .
C(4) H(10) 2.031 .
C(4) H(11) 2.032 .
C(4) H(12) 2.033 .
C(4) H(13) 3.382 .
C(4) H(14) 2.870 .
C(4) H(15) 2.865 .
C(4) H(35) 3.063 2_755
C(5) H(1) 2.866 .
C(5) H(2) 2.871 .
C(5) H(3) 3.374 .
C(5) H(10) 3.199 .
C(5) H(11) 3.223 .
C(5) H(12) 2.666 .
C(5) H(13) 2.038 .
C(5) H(14) 2.037 .
C(5) H(15) 2.034 .
C(5) H(35) 3.415 2_755
C(6) H(4) 2.879 .
C(6) H(4) 3.288 2_755
C(6) H(5) 3.229 2_755
C(6) H(6) 3.54(4) .
C(6) H(13) 2.752 .
C(6) H(29) 3.396 2_765
C(6) H(31) 3.381 2_755
C(6) H(36) 3.414 1_655
C(6) H(39) 3.551 2_755
C(7) H(2) 3.434 2_755
C(7) H(3) 2.815 .
C(7) H(3) 3.178 2_755
C(7) H(4) 3.173 2_755
C(7) H(7) 3.125 .
C(7) H(8) 3.132 .
C(7) H(20) 3.593 1_545
C(7) H(29) 3.319 1_545
C(8) H(5) 2.925 .
C(8) H(6) 3.35(3) .
C(8) H(10) 3.202 .
C(8) H(11) 3.129 .
C(8) H(20) 3.504 1_545
C(8) H(21) 3.496 2_756
C(8) H(22) 3.116 2_756
C(8) H(23) 3.191 2_756
C(8) H(35) 3.385 2_755
C(9) H(9) 2.774 .
C(9) H(14) 3.151 .
C(9) H(15) 3.151 .
C(9) H(22) 3.360 .
C(10) H(1) 3.162 .
C(10) H(2) 3.146 .
C(10) H(12) 2.750 .
C(10) H(34) 3.043 2_765
C(10) H(38) 3.452 1_655
C(11) H(16) 3.295 .
C(11) H(18) 3.291 .
C(11) H(21) 3.343 .
C(11) H(27) 3.280 .
C(11) H(28) 2.901 .
C(11) H(32) 3.02(3) .
C(11) H(33) 3.360 .
C(11) H(40) 3.375 .
C(12) H(16) 2.046 .
C(12) H(17) 3.292 .
C(12) H(21) 2.651 .
C(12) H(23) 3.289 .
C(12) H(27) 3.278 .
C(12) H(28) 2.538 .
C(13) H(17) 2.046 .
C(13) H(18) 3.259 .
C(13) H(21) 3.075 .
C(13) H(23) 3.230 .
C(13) H(25) 3.173 2_766
C(13) H(28) 3.085 .
C(14) H(16) 2.035 .
C(14) H(18) 2.045 .
C(14) H(24) 3.190 1_455
C(14) H(26) 3.23(3) 1_455
C(14) H(30) 3.580 2_665
C(14) H(37) 3.281 2_665
C(15) H(16) 3.259 .
C(15) H(17) 2.053 .
C(15) H(24) 3.160 1_455
C(15) H(26) 3.25(3) 1_455
C(15) H(30) 3.136 2_665
C(15) H(33) 3.005 .
C(15) H(40) 2.809 .
C(16) H(17) 3.296 .
C(16) H(18) 2.053 .
C(16) H(32) 2.97(3) .
C(16) H(33) 2.741 .
C(16) H(39) 3.311 .
C(16) H(40) 2.559 .
C(17) H(14) 3.215 .
C(17) H(16) 2.595 .
C(17) H(19) 3.277 .
C(17) H(20) 3.279 .
C(17) H(21) 2.655 .
C(17) H(22) 3.284 .
C(17) H(23) 2.992 .
C(17) H(27) 2.991 .
C(17) H(28) 2.652 .
C(17) H(29) 3.288 .
C(18) H(10) 3.588 .
C(18) H(14) 3.231 .
C(18) H(16) 3.059 .
C(18) H(19) 2.043 .
C(18) H(21) 2.043 .
C(18) H(22) 2.045 .
C(18) H(23) 2.049 .
C(19) H(12) 3.242 .
C(19) H(14) 3.025 .
C(19) H(16) 3.507 2_766
C(19) H(20) 3.243 .
C(19) H(21) 3.238 .
C(19) H(22) 2.571 .
C(19) H(23) 2.917 .
C(19) H(23) 2.976 2_766
C(19) H(24) 2.741 .
C(19) H(25) 2.755 .
C(19) H(26) 3.25(4) .
C(20) H(8) 3.440 1_565
C(20) H(14) 2.856 .
C(20) H(19) 2.034 .
C(20) H(20) 2.039 .
C(20) H(23) 2.761 2_766
C(20) H(24) 2.045 .
C(20) H(25) 2.044 .
C(20) H(26) 2.03(4) .
C(21) H(8) 3.224 1_565
C(21) H(14) 2.846 .
C(21) H(19) 3.244 .
C(21) H(23) 3.447 2_766
C(21) H(24) 3.144 .
C(21) H(25) 3.132 .
C(21) H(26) 2.60(4) .
C(21) H(27) 2.951 .
C(21) H(28) 3.251 .
C(21) H(29) 2.594 .
C(21) H(32) 3.51(3) 2_765
C(21) H(34) 3.215 2_765
C(22) H(14) 3.037 .
C(22) H(16) 3.461 .
C(22) H(20) 2.040 .
C(22) H(27) 2.061 .
C(22) H(28) 2.061 .
C(22) H(29) 2.058 .
C(23) H(7) 3.258 2_756
C(23) H(8) 3.550 2_756
C(23) H(9) 3.009 2_756
C(23) H(10) 3.241 .
C(23) H(16) 3.209 .
C(23) H(19) 2.615 .
C(23) H(25) 3.099 2_766
C(24) H(8) 3.162 1_565
C(24) H(16) 3.317 2_766
C(24) H(17) 2.967 1_655
C(24) H(18) 3.076 1_655
C(24) H(19) 2.648 .
C(24) H(20) 2.682 .
C(24) H(23) 2.849 2_766
C(24) H(30) 3.335 2_765
C(25) H(2) 3.111 2_765
C(25) H(5) 3.584 1_565
C(25) H(20) 2.644 .
C(25) H(27) 3.194 2_765
C(25) H(32) 3.19(4) .
C(25) H(32) 3.32(3) 2_765
C(26) H(6) 3.12(3) 2_755
C(26) H(18) 2.593 .
C(26) H(30) 3.285 .
C(26) H(31) 3.280 .
C(26) H(32) 2.90(4) .
C(26) H(33) 2.753 .
C(26) H(34) 3.317 .
C(26) H(38) 3.263 .
C(26) H(39) 2.959 .
C(26) H(40) 2.615 .
C(27) H(6) 2.92(3) 2_755
C(27) H(18) 3.335 .
C(27) H(20) 3.450 2_765
C(27) H(30) 2.058 .
C(27) H(32) 2.16(4) .
C(27) H(33) 2.052 .
C(27) H(33) 3.400 2_665
C(27) H(34) 2.054 .
C(28) H(6) 2.81(3) 2_755
C(28) H(18) 3.403 2_665
C(28) H(20) 3.282 2_765
C(28) H(26) 3.38(3) 2_765
C(28) H(31) 3.245 .
C(28) H(32) 3.23(4) .
C(28) H(33) 3.149 .
C(28) H(33) 2.981 2_665
C(28) H(34) 2.542 .
C(28) H(35) 2.953 .
C(28) H(36) 3.250 .
C(28) H(37) 2.606 .
C(29) H(6) 2.90(3) 2_755
C(29) H(30) 2.035 .
C(29) H(31) 2.041 .
C(29) H(33) 3.264 2_665
C(29) H(35) 2.053 .
C(29) H(36) 2.053 .
C(29) H(37) 2.051 .
C(30) H(1) 3.583 1_455
C(30) H(1) 3.364 2_755
C(30) H(3) 3.528 2_755
C(30) H(6) 3.09(4) 2_755
C(30) H(13) 3.595 1_455
C(30) H(15) 3.394 1_455
C(30) H(30) 3.248 .
C(30) H(31) 3.580 2_655
C(30) H(35) 2.966 .
C(30) H(36) 2.631 .
C(30) H(37) 3.265 .
C(30) H(38) 2.597 .
C(30) H(39) 2.950 .
C(30) H(40) 3.249 .
C(31) H(3) 3.591 2_755
C(31) H(6) 3.21(3) 2_755
C(31) H(15) 3.194 1_455
C(31) H(18) 3.169 .
C(31) H(31) 2.048 .
C(31) H(38) 2.044 .
C(31) H(39) 2.048 .
C(31) H(40) 2.043 .
C(32) H(13) 3.011 2_765
C(32) H(20) 3.138 2_765
C(32) H(28) 3.449 .
C(32) H(30) 2.657 .
C(33) H(1) 3.350 1_455
C(33) H(30) 2.660 .
C(33) H(31) 2.681 .
C(33) H(38) 3.520 2_655
C(34) H(3) 3.557 2_755
C(34) H(15) 3.075 1_455
C(34) H(18) 3.439 .
C(34) H(31) 2.656 .
C(34) H(36) 3.581 2_655
C(35) H(9) 3.598 1_465
C(35) H(11) 3.388 1_465
C(35) H(17) 3.317 .
C(35) H(17) 3.468 2_666
C(35) H(24) 3.341 2_766
C(35) H(25) 3.378 1_455
C(35) H(40) 3.531 2_666
C(36) H(9) 3.334 1_465
C(36) H(11) 3.065 1_465
C(36) H(17) 3.424 .
C(36) H(25) 3.415 1_455
C(37) H(11) 3.588 2_766
C(37) H(12) 3.037 2_766
C(37) H(24) 2.997 2_766
C(37) H(40) 3.264 2_666
C(38) H(11) 3.216 1_465
C(38) H(12) 3.404 2_766
C(38) H(24) 3.551 2_766
C(39) H(12) 3.535 2_766
C(39) H(37) 3.461 2_665
C(39) H(38) 3.460 1_565
C(39) H(39) 3.370 1_565
C(40) H(10) 3.504 2_766
C(40) H(11) 3.547 2_766
C(40) H(12) 3.426 2_766
C(40) H(19) 3.362 2_766
C(40) H(39) 3.349 1_565
C(41) H(7) 3.331 1_565
C(41) H(16) 3.301 .
C(41) H(19) 3.413 2_766
C(41) H(22) 3.527 2_766
C(41) H(28) 3.599 .
C(41) H(39) 3.325 1_565
C(42) H(7) 3.228 1_565
C(42) H(16) 3.315 .
C(42) H(19) 3.572 2_766
C(42) H(28) 3.311 .
C(42) H(29) 3.446 .
C(42) H(39) 3.331 1_565
H(1) C(1) 2.041 .
H(1) C(2) 3.228 .
H(1) C(5) 2.866 .
H(1) C(10) 3.162 .
H(1) C(30) 3.583 1_655
H(1) C(30) 3.364 2_755
H(1) C(33) 3.350 1_655
H(1) H(2) 1.584 .
H(1) H(3) 1.584 .
H(1) H(4) 3.584 .
H(1) H(13) 2.624 .
H(1) H(15) 3.573 .
H(1) H(31) 3.100 1_655
H(1) H(31) 2.799 2_755
H(1) H(36) 2.489 1_655
H(1) H(39) 3.339 2_755
H(2) Ir(1) 3.303 .
H(2) S(1) 3.044 .
H(2) C(1) 2.041 .
H(2) C(2) 3.254 .
H(2) C(5) 2.871 .
H(2) C(7) 3.434 2_755
H(2) C(10) 3.146 .
H(2) C(25) 3.111 2_765
H(2) H(1) 1.584 .
H(2) H(3) 1.584 .
H(2) H(4) 3.441 .
H(2) H(4) 3.144 2_755
H(2) H(5) 2.889 2_755
H(2) H(13) 2.565 .
H(2) H(27) 3.422 2_765
H(2) H(28) 2.969 2_765
H(2) H(29) 2.509 2_765
H(3) C(1) 2.043 .
H(3) C(2) 2.707 .
H(3) C(5) 3.374 .
H(3) C(7) 2.815 .
H(3) C(7) 3.178 2_755
H(3) C(30) 3.528 2_755
H(3) C(31) 3.591 2_755
H(3) C(34) 3.557 2_755
H(3) H(1) 1.584 .
H(3) H(2) 1.584 .
H(3) H(4) 2.243 .
H(3) H(4) 2.790 2_755
H(3) H(5) 2.696 2_755
H(3) H(6) 3.074 .
H(3) H(29) 3.562 2_765
H(3) H(31) 3.377 2_755
H(3) H(39) 2.875 2_755
H(4) Ir(1) 3.494 .
H(4) S(1) 3.218 2_755
H(4) C(1) 2.725 .
H(4) C(1) 3.597 2_755
H(4) C(2) 2.045 .
H(4) C(2) 3.575 2_755
H(4) C(3) 3.355 .
H(4) C(6) 2.879 .
H(4) C(6) 3.288 2_755
H(4) C(7) 3.173 2_755
H(4) H(1) 3.584 .
H(4) H(2) 3.441 .
H(4) H(2) 3.144 2_755
H(4) H(3) 2.243 .
H(4) H(3) 2.790 2_755
H(4) H(4) 2.409 2_755
H(4) H(5) 1.584 .
H(4) H(5) 3.333 2_755
H(4) H(6) 1.501 .
H(5) Ir(1) 3.375 .
H(5) C(1) 3.332 .
H(5) C(2) 2.044 .
H(5) C(3) 2.755 .
H(5) C(6) 3.229 2_755
H(5) C(8) 2.925 .
H(5) C(25) 3.584 1_545
H(5) H(2) 2.889 2_755
H(5) H(3) 2.696 2_755
H(5) H(4) 1.584 .
H(5) H(4) 3.333 2_755
H(5) H(6) 1.555 .
H(5) H(7) 2.608 .
H(5) H(8) 2.953 .
H(5) H(20) 3.216 1_545
H(5) H(29) 2.638 1_545
H(6) S(1) 3.42(4) 2_755
H(6) C(1) 3.02(4) .
H(6) C(2) 1.96(4) .
H(6) C(3) 2.92(4) .
H(6) C(6) 3.54(4) .
H(6) C(8) 3.35(3) .
H(6) C(26) 3.12(3) 2_755
H(6) C(27) 2.92(3) 2_755
H(6) C(28) 2.81(3) 2_755
H(6) C(29) 2.90(3) 2_755
H(6) C(30) 3.09(4) 2_755
H(6) C(31) 3.21(3) 2_755
H(6) H(3) 3.074 .
H(6) H(4) 1.501 .
H(6) H(5) 1.555 .
H(6) H(7) 3.463 .
H(6) H(8) 3.061 .
H(6) H(20) 3.176 1_545
H(6) H(29) 3.283 1_545
H(6) H(30) 3.267 2_755
H(6) H(35) 3.487 2_755
H(7) Ir(1) 3.298 .
H(7) Cl(1) 3.092 .
H(7) C(2) 2.852 .
H(7) C(3) 2.027 .
H(7) C(4) 3.210 .
H(7) C(7) 3.125 .
H(7) C(23) 3.258 2_756
H(7) C(41) 3.331 1_545
H(7) C(42) 3.228 1_545
H(7) H(5) 2.608 .
H(7) H(6) 3.463 .
H(7) H(8) 1.584 .
H(7) H(9) 1.584 .
H(7) H(20) 3.430 1_545
H(7) H(21) 3.510 2_756
H(7) H(22) 2.697 2_756
H(7) H(23) 3.093 2_756
H(8) C(2) 2.858 .
H(8) C(3) 2.028 .
H(8) C(4) 3.212 .
H(8) C(7) 3.132 .
H(8) C(20) 3.440 1_545
H(8) C(21) 3.224 1_545
H(8) C(23) 3.550 2_756
H(8) C(24) 3.162 1_545
H(8) H(5) 2.953 .
H(8) H(6) 3.061 .
H(8) H(7) 1.584 .
H(8) H(9) 1.584 .
H(8) H(11) 3.589 .
H(8) H(20) 2.738 1_545
H(8) H(22) 3.408 2_756
H(8) H(23) 3.029 2_756
H(8) H(25) 3.084 1_545
H(8) H(26) 2.777 1_545
H(8) H(30) 3.382 2_755
H(8) H(35) 3.032 2_755
H(9) C(2) 3.366 .
H(9) C(3) 2.027 .
H(9) C(4) 2.679 .
H(9) C(9) 2.774 .
H(9) C(23) 3.009 2_756
H(9) C(35) 3.598 1_645
H(9) C(36) 3.334 1_645
H(9) H(7) 1.584 .
H(9) H(8) 1.584 .
H(9) H(10) 2.660 .
H(9) H(11) 2.569 .
H(9) H(21) 2.815 2_756
H(9) H(22) 2.786 2_756
H(9) H(23) 2.913 2_756
H(10) Ir(1) 3.216 .
H(10) Cl(1) 3.414 .
H(10) C(3) 2.872 .
H(10) C(4) 2.031 .
H(10) C(5) 3.199 .
H(10) C(8) 3.202 .
H(10) C(18) 3.588 .
H(10) C(23) 3.241 .
H(10) C(40) 3.504 2_766
H(10) H(9) 2.660 .
H(10) H(11) 1.584 .
H(10) H(12) 1.584 .
H(10) H(14) 3.579 .
H(10) H(19) 3.499 .
H(10) H(21) 3.275 .
H(10) H(22) 2.581 .
H(11) O(2) 3.578 2_766
H(11) C(3) 2.836 .
H(11) C(4) 2.032 .
H(11) C(5) 3.223 .
H(11) C(8) 3.129 .
H(11) C(35) 3.388 1_645
H(11) C(36) 3.065 1_645
H(11) C(37) 3.588 2_766
H(11) C(38) 3.216 1_645
H(11) C(40) 3.547 2_766
H(11) H(8) 3.589 .
H(11) H(9) 2.569 .
H(11) H(10) 1.584 .
H(11) H(12) 1.584 .
H(11) H(35) 3.414 2_755
H(12) O(2) 2.931 2_766
H(12) C(3) 3.366 .
H(12) C(4) 2.033 .
H(12) C(5) 2.666 .
H(12) C(10) 2.750 .
H(12) C(19) 3.242 .
H(12) C(37) 3.037 2_766
H(12) C(38) 3.404 2_766
H(12) C(39) 3.535 2_766
H(12) C(40) 3.426 2_766
H(12) H(10) 1.584 .
H(12) H(11) 1.584 .
H(12) H(14) 2.596 .
H(12) H(15) 2.581 .
H(12) H(19) 3.055 .
H(12) H(22) 3.313 .
H(13) Ir(1) 3.598 .
H(13) C(1) 2.661 .
H(13) C(4) 3.382 .
H(13) C(5) 2.038 .
H(13) C(6) 2.752 .
H(13) C(30) 3.595 1_655
H(13) C(32) 3.011 2_765
H(13) H(1) 2.624 .
H(13) H(2) 2.565 .
H(13) H(14) 1.584 .
H(13) H(15) 1.584 .
H(13) H(31) 3.592 1_655
H(13) H(32) 2.992 2_765
H(13) H(33) 3.010 2_765
H(13) H(34) 2.511 2_765
H(14) Ir(1) 3.193 .
H(14) S(1) 3.591 .
H(14) C(1) 3.211 .
H(14) C(4) 2.870 .
H(14) C(5) 2.037 .
H(14) C(9) 3.151 .
H(14) C(17) 3.215 .
H(14) C(18) 3.231 .
H(14) C(19) 3.025 .
H(14) C(20) 2.856 .
H(14) C(21) 2.846 .
H(14) C(22) 3.037 .
H(14) H(10) 3.579 .
H(14) H(12) 2.596 .
H(14) H(13) 1.584 .
H(14) H(15) 1.584 .
H(14) H(19) 3.563 .
H(14) H(20) 3.309 .
H(14) H(24) 3.476 .
H(14) H(34) 3.023 2_765
H(15) C(1) 3.190 .
H(15) C(4) 2.865 .
H(15) C(5) 2.034 .
H(15) C(9) 3.151 .
H(15) C(30) 3.394 1_655
H(15) C(31) 3.194 1_655
H(15) C(34) 3.075 1_655
H(15) H(1) 3.573 .
H(15) H(12) 2.581 .
H(15) H(13) 1.584 .
H(15) H(14) 1.584 .
H(15) H(18) 3.311 1_655
H(15) H(31) 3.379 1_655
H(15) H(34) 3.112 2_765
H(15) H(38) 2.600 1_655
H(15) H(40) 3.054 1_655
H(16) O(1) 2.985 .
H(16) O(2) 3.041 .
H(16) C(11) 3.295 .
H(16) C(12) 2.046 .
H(16) C(14) 2.035 .
H(16) C(15) 3.259 .
H(16) C(17) 2.595 .
H(16) C(18) 3.059 .
H(16) C(19) 3.507 2_766
H(16) C(22) 3.461 .
H(16) C(23) 3.209 .
H(16) C(24) 3.317 2_766
H(16) C(41) 3.301 .
H(16) C(42) 3.315 .
H(16) H(17) 2.340 .
H(16) H(19) 2.791 2_766
H(16) H(21) 3.200 .
H(16) H(23) 2.865 .
H(16) H(24) 3.364 2_766
H(16) H(25) 2.576 2_766
H(16) H(28) 3.437 .
H(17) O(1) 3.310 .
H(17) C(12) 3.292 .
H(17) C(13) 2.046 .
H(17) C(15) 2.053 .
H(17) C(16) 3.296 .
H(17) C(24) 2.967 1_455
H(17) C(35) 3.317 .
H(17) C(35) 3.468 2_666
H(17) C(36) 3.424 .
H(17) H(16) 2.340 .
H(17) H(18) 2.352 .
H(17) H(24) 2.653 1_455
H(17) H(25) 3.096 1_455
H(17) H(25) 3.550 2_766
H(17) H(26) 2.603 1_455
H(17) H(30) 3.449 2_665
H(17) H(37) 3.074 2_665
H(18) C(11) 3.291 .
H(18) C(13) 3.259 .
H(18) C(14) 2.045 .
H(18) C(16) 2.053 .
H(18) C(24) 3.076 1_455
H(18) C(26) 2.593 .
H(18) C(27) 3.335 .
H(18) C(28) 3.403 2_665
H(18) C(31) 3.169 .
H(18) C(34) 3.439 .
H(18) H(15) 3.311 1_455
H(18) H(17) 2.352 .
H(18) H(24) 2.581 1_455
H(18) H(26) 2.615 1_455
H(18) H(30) 2.601 2_665
H(18) H(33) 3.206 .
H(18) H(34) 2.972 2_665
H(18) H(40) 2.826 .
H(19) O(1) 3.330 2_766
H(19) O(2) 2.776 2_766
H(19) C(17) 3.277 .
H(19) C(18) 2.043 .
H(19) C(20) 2.034 .
H(19) C(21) 3.244 .
H(19) C(23) 2.615 .
H(19) C(24) 2.648 .
H(19) C(40) 3.362 2_766
H(19) C(41) 3.413 2_766
H(19) C(42) 3.572 2_766
H(19) H(10) 3.499 .
H(19) H(12) 3.055 .
H(19) H(14) 3.563 .
H(19) H(16) 2.791 2_766
H(19) H(21) 3.473 .
H(19) H(22) 2.368 .
H(19) H(23) 2.975 .
H(19) H(23) 3.083 2_766
H(19) H(24) 2.672 .
H(19) H(25) 2.701 .
H(19) H(26) 3.512 .
H(20) C(7) 3.593 1_565
H(20) C(8) 3.504 1_565
H(20) C(17) 3.279 .
H(20) C(19) 3.243 .
H(20) C(20) 2.039 .
H(20) C(22) 2.040 .
H(20) C(24) 2.682 .
H(20) C(25) 2.644 .
H(20) C(27) 3.450 2_765
H(20) C(28) 3.282 2_765
H(20) C(32) 3.138 2_765
H(20) H(5) 3.216 1_565
H(20) H(6) 3.176 1_565
H(20) H(7) 3.430 1_565
H(20) H(8) 2.738 1_565
H(20) H(14) 3.309 .
H(20) H(24) 3.346 .
H(20) H(25) 3.325 .
H(20) H(26) 2.424 .
H(20) H(27) 3.009 .
H(20) H(28) 3.497 .
H(20) H(29) 2.404 .
H(20) H(30) 2.840 2_765
H(20) H(32) 2.981 2_765
H(20) H(34) 2.708 2_765
H(21) Cl(1) 2.612 .
H(21) C(8) 3.496 2_756
H(21) C(11) 3.343 .
H(21) C(12) 2.651 .
H(21) C(13) 3.075 .
H(21) C(17) 2.655 .
H(21) C(18) 2.043 .
H(21) C(19) 3.238 .
H(21) H(7) 3.510 2_756
H(21) H(9) 2.815 2_756
H(21) H(10) 3.275 .
H(21) H(16) 3.200 .
H(21) H(19) 3.473 .
H(21) H(22) 1.584 .
H(21) H(23) 1.584 .
H(21) H(25) 3.260 2_766
H(22) C(8) 3.116 2_756
H(22) C(9) 3.360 .
H(22) C(17) 3.284 .
H(22) C(18) 2.045 .
H(22) C(19) 2.571 .
H(22) C(41) 3.527 2_766
H(22) H(7) 2.697 2_756
H(22) H(8) 3.408 2_756
H(22) H(9) 2.786 2_756
H(22) H(10) 2.581 .
H(22) H(12) 3.313 .
H(22) H(19) 2.368 .
H(22) H(21) 1.584 .
H(22) H(23) 1.584 .
H(23) C(8) 3.191 2_756
H(23) C(12) 3.289 .
H(23) C(13) 3.230 .
H(23) C(17) 2.992 .
H(23) C(18) 2.049 .
H(23) C(19) 2.917 .
H(23) C(19) 2.976 2_766
H(23) C(20) 2.761 2_766
H(23) C(21) 3.447 2_766
H(23) C(24) 2.849 2_766
H(23) H(7) 3.093 2_756
H(23) H(8) 3.029 2_756
H(23) H(9) 2.913 2_756
H(23) H(16) 2.865 .
H(23) H(19) 2.975 .
H(23) H(19) 3.083 2_766
H(23) H(21) 1.584 .
H(23) H(22) 1.584 .
H(23) H(25) 2.212 2_766
H(23) H(26) 3.353 2_766
H(24) O(2) 3.041 2_766
H(24) C(14) 3.190 1_655
H(24) C(15) 3.160 1_655
H(24) C(19) 2.741 .
H(24) C(20) 2.045 .
H(24) C(21) 3.144 .
H(24) C(35) 3.341 2_766
H(24) C(37) 2.997 2_766
H(24) C(38) 3.551 2_766
H(24) H(14) 3.476 .
H(24) H(16) 3.364 2_766
H(24) H(17) 2.653 1_655
H(24) H(18) 2.581 1_655
H(24) H(19) 2.672 .
H(24) H(20) 3.346 .
H(24) H(25) 1.584 .
H(24) H(26) 1.455 .
H(25) C(13) 3.173 2_766
H(25) C(19) 2.755 .
H(25) C(20) 2.044 .
H(25) C(21) 3.132 .
H(25) C(23) 3.099 2_766
H(25) C(35) 3.378 1_655
H(25) C(36) 3.415 1_655
H(25) H(8) 3.084 1_565
H(25) H(16) 2.576 2_766
H(25) H(17) 3.096 1_655
H(25) H(17) 3.550 2_766
H(25) H(19) 2.701 .
H(25) H(20) 3.325 .
H(25) H(21) 3.260 2_766
H(25) H(23) 2.212 2_766
H(25) H(24) 1.584 .
H(25) H(26) 1.568 .
H(26) C(14) 3.23(3) 1_655
H(26) C(15) 3.25(3) 1_655
H(26) C(19) 3.25(4) .
H(26) C(20) 2.03(4) .
H(26) C(21) 2.60(4) .
H(26) C(28) 3.38(3) 2_765
H(26) H(8) 2.777 1_565
H(26) H(17) 2.603 1_655
H(26) H(18) 2.615 1_655
H(26) H(19) 3.512 .
H(26) H(20) 2.424 .
H(26) H(23) 3.353 2_766
H(26) H(24) 1.455 .
H(26) H(25) 1.568 .
H(26) H(30) 2.467 2_765
H(26) H(34) 3.413 2_765
H(26) H(37) 3.537 2_765
H(27) S(1) 3.004 .
H(27) C(11) 3.280 .
H(27) C(12) 3.278 .
H(27) C(17) 2.991 .
H(27) C(21) 2.951 .
H(27) C(22) 2.061 .
H(27) C(25) 3.194 2_765
H(27) H(2) 3.422 2_765
H(27) H(20) 3.009 .
H(27) H(27) 2.294 2_765
H(27) H(28) 1.584 .
H(27) H(28) 3.557 2_765
H(27) H(29) 1.584 .
H(27) H(29) 3.432 2_765
H(27) H(32) 2.763 .
H(27) H(32) 2.765 2_765
H(28) S(1) 3.508 .
H(28) C(11) 2.901 .
H(28) C(12) 2.538 .
H(28) C(13) 3.085 .
H(28) C(17) 2.652 .
H(28) C(21) 3.251 .
H(28) C(22) 2.061 .
H(28) C(32) 3.449 .
H(28) C(41) 3.599 .
H(28) C(42) 3.311 .
H(28) H(2) 2.969 2_765
H(28) H(16) 3.437 .
H(28) H(20) 3.497 .
H(28) H(27) 1.584 .
H(28) H(27) 3.557 2_765
H(28) H(29) 1.584 .
H(28) H(32) 2.734 .
H(28) H(33) 3.179 .
H(29) S(1) 3.481 2_765
H(29) C(6) 3.396 2_765
H(29) C(7) 3.319 1_565
H(29) C(17) 3.288 .
H(29) C(21) 2.594 .
H(29) C(22) 2.058 .
H(29) C(42) 3.446 .
H(29) H(2) 2.509 2_765
H(29) H(3) 3.562 2_765
H(29) H(5) 2.638 1_565
H(29) H(6) 3.283 1_565
H(29) H(20) 2.404 .
H(29) H(27) 1.584 .
H(29) H(27) 3.432 2_765
H(29) H(28) 1.584 .
H(29) H(32) 3.178 2_765
H(30) C(14) 3.580 2_665
H(30) C(15) 3.136 2_665
H(30) C(24) 3.335 2_765
H(30) C(26) 3.285 .
H(30) C(27) 2.058 .
H(30) C(29) 2.035 .
H(30) C(30) 3.248 .
H(30) C(32) 2.657 .
H(30) C(33) 2.660 .
H(30) H(6) 3.267 2_755
H(30) H(8) 3.382 2_755
H(30) H(17) 3.449 2_665
H(30) H(18) 2.601 2_665
H(30) H(20) 2.840 2_765
H(30) H(26) 2.467 2_765
H(30) H(32) 3.382 .
H(30) H(33) 3.344 .
H(30) H(33) 3.077 2_665
H(30) H(34) 2.313 .
H(30) H(35) 3.029 .
H(30) H(36) 3.510 .
H(30) H(37) 2.429 .
H(31) C(6) 3.381 2_755
H(31) C(26) 3.280 .
H(31) C(28) 3.245 .
H(31) C(29) 2.041 .
H(31) C(30) 3.580 2_655
H(31) C(31) 2.048 .
H(31) C(33) 2.681 .
H(31) C(34) 2.656 .
H(31) H(1) 3.100 1_455
H(31) H(1) 2.799 2_755
H(31) H(3) 3.377 2_755
H(31) H(13) 3.592 1_455
H(31) H(15) 3.379 1_455
H(31) H(31) 2.655 2_655
H(31) H(35) 3.044 .
H(31) H(36) 2.463 .
H(31) H(36) 2.976 2_655
H(31) H(37) 3.532 .
H(31) H(38) 2.420 .
H(31) H(39) 3.022 .
H(31) H(40) 3.508 .
H(32) S(1) 3.11(3) .
H(32) C(11) 3.02(3) .
H(32) C(16) 2.97(3) .
H(32) C(21) 3.51(3) 2_765
H(32) C(25) 3.19(4) .
H(32) C(25) 3.32(3) 2_765
H(32) C(26) 2.90(4) .
H(32) C(27) 2.16(4) .
H(32) C(28) 3.23(4) .
H(32) H(13) 2.992 2_765
H(32) H(20) 2.981 2_765
H(32) H(27) 2.763 .
H(32) H(27) 2.765 2_765
H(32) H(28) 2.734 .
H(32) H(29) 3.178 2_765
H(32) H(30) 3.382 .
H(32) H(33) 1.625 .
H(32) H(34) 1.652 .
H(33) C(11) 3.360 .
H(33) C(15) 3.005 .
H(33) C(16) 2.741 .
H(33) C(26) 2.753 .
H(33) C(27) 2.052 .
H(33) C(27) 3.400 2_665
H(33) C(28) 3.149 .
H(33) C(28) 2.981 2_665
H(33) C(29) 3.264 2_665
H(33) H(13) 3.010 2_765
H(33) H(18) 3.206 .
H(33) H(28) 3.179 .
H(33) H(30) 3.344 .
H(33) H(30) 3.077 2_665
H(33) H(32) 1.625 .
H(33) H(34) 1.584 .
H(33) H(37) 3.443 2_665
H(34) C(10) 3.043 2_765
H(34) C(21) 3.215 2_765
H(34) C(26) 3.317 .
H(34) C(27) 2.054 .
H(34) C(28) 2.542 .
H(34) H(13) 2.511 2_765
H(34) H(14) 3.023 2_765
H(34) H(15) 3.112 2_765
H(34) H(18) 2.972 2_665
H(34) H(20) 2.708 2_765
H(34) H(26) 3.413 2_765
H(34) H(30) 2.313 .
H(34) H(32) 1.652 .
H(34) H(33) 1.584 .
H(35) C(1) 3.435 2_755
H(35) C(2) 3.118 2_755
H(35) C(3) 2.849 2_755
H(35) C(4) 3.063 2_755
H(35) C(5) 3.415 2_755
H(35) C(8) 3.385 2_755
H(35) C(28) 2.953 .
H(35) C(29) 2.053 .
H(35) C(30) 2.966 .
H(35) H(6) 3.487 2_755
H(35) H(8) 3.032 2_755
H(35) H(11) 3.414 2_755
H(35) H(30) 3.029 .
H(35) H(31) 3.044 .
H(35) H(36) 1.584 .
H(35) H(37) 1.584 .
H(35) H(38) 3.316 2_655
H(36) C(6) 3.414 1_455
H(36) C(28) 3.250 .
H(36) C(29) 2.053 .
H(36) C(30) 2.631 .
H(36) C(34) 3.581 2_655
H(36) H(1) 2.489 1_455
H(36) H(30) 3.510 .
H(36) H(31) 2.463 .
H(36) H(31) 2.976 2_655
H(36) H(35) 1.584 .
H(36) H(37) 1.584 .
H(36) H(38) 2.851 2_655
H(36) H(39) 3.523 2_655
H(37) O(1) 3.136 2_665
H(37) C(14) 3.281 2_665
H(37) C(28) 2.606 .
H(37) C(29) 2.051 .
H(37) C(30) 3.265 .
H(37) C(39) 3.461 2_665
H(37) H(17) 3.074 2_665
H(37) H(26) 3.537 2_765
H(37) H(30) 2.429 .
H(37) H(31) 3.532 .
H(37) H(33) 3.443 2_665
H(37) H(35) 1.584 .
H(37) H(36) 1.584 .
H(38) C(10) 3.452 1_455
H(38) C(26) 3.263 .
H(38) C(30) 2.597 .
H(38) C(31) 2.044 .
H(38) C(33) 3.520 2_655
H(38) C(39) 3.460 1_545
H(38) H(15) 2.600 1_455
H(38) H(31) 2.420 .
H(38) H(35) 3.316 2_655
H(38) H(36) 2.851 2_655
H(38) H(39) 1.584 .
H(38) H(40) 1.584 .
H(39) Cl(1) 2.978 .
H(39) C(6) 3.551 2_755
H(39) C(16) 3.311 .
H(39) C(26) 2.959 .
H(39) C(30) 2.950 .
H(39) C(31) 2.048 .
H(39) C(39) 3.370 1_545
H(39) C(40) 3.349 1_545
H(39) C(41) 3.325 1_545
H(39) C(42) 3.331 1_545
H(39) H(1) 3.339 2_755
H(39) H(3) 2.875 2_755
H(39) H(31) 3.022 .
H(39) H(36) 3.523 2_655
H(39) H(38) 1.584 .
H(39) H(40) 1.584 .
H(40) Cl(1) 3.362 .
H(40) C(11) 3.375 .
H(40) C(15) 2.809 .
H(40) C(16) 2.559 .
H(40) C(26) 2.615 .
H(40) C(30) 3.249 .
H(40) C(31) 2.043 .
H(40) C(35) 3.531 2_666
H(40) C(37) 3.264 2_666
H(40) H(15) 3.054 1_455
H(40) H(18) 2.826 .
H(40) H(31) 3.508 .
H(40) H(38) 1.584 .
H(40) H(39) 1.584 .

loop_
_geom_torsion_atom_site_label_1
_geom_torsion_atom_site_label_2
_geom_torsion_atom_site_label_3
_geom_torsion_atom_site_label_4
_geom_torsion
Cl(1) Ir(1) S(1) C(11) 22.09(13)
Cl(1) Ir(1) C(1) C(2) 5.1(4)
Cl(1) Ir(1) C(1) C(5) -112.6(3)
Cl(1) Ir(1) C(1) C(6) 127.0(3)
Cl(1) Ir(1) C(2) C(1) -177.96(17)
Cl(1) Ir(1) C(2) C(3) -59.4(2)
Cl(1) Ir(1) C(2) C(7) 61.1(3)
Cl(1) Ir(1) C(3) C(2) 131.67(19)
Cl(1) Ir(1) C(3) C(4) -109.53(19)
Cl(1) Ir(1) C(3) C(8) 11.6(3)
Cl(1) Ir(1) C(4) C(3) 79.0(2)
Cl(1) Ir(1) C(4) C(5) -162.59(18)
Cl(1) Ir(1) C(4) C(9) -42.9(3)
Cl(1) Ir(1) C(5) C(1) 146.93(17)
Cl(1) Ir(1) C(5) C(4) 29.3(2)
Cl(1) Ir(1) C(5) C(10) -91.9(3)
S(1) Ir(1) C(1) C(2) -138.03(18)
S(1) Ir(1) C(1) C(5) 104.30(17)
S(1) Ir(1) C(1) C(6) -16.2(3)
C(1) Ir(1) S(1) C(11) -169.88(16)
S(1) Ir(1) C(2) C(1) 55.2(2)
S(1) Ir(1) C(2) C(3) 173.77(16)
S(1) Ir(1) C(2) C(7) -65.7(3)
C(2) Ir(1) S(1) C(11) 158.20(17)
S(1) Ir(1) C(3) C(2) -19.0(5)
S(1) Ir(1) C(3) C(4) 99.8(4)
S(1) Ir(1) C(3) C(8) -139.1(3)
C(3) Ir(1) S(1) C(11) 172.8(3)
S(1) Ir(1) C(4) C(3) -154.94(16)
S(1) Ir(1) C(4) C(5) -36.6(2)
S(1) Ir(1) C(4) C(9) 83.1(3)
C(4) Ir(1) S(1) C(11) -107.1(2)
S(1) Ir(1) C(5) C(1) -85.15(18)
S(1) Ir(1) C(5) C(4) 157.24(18)
S(1) Ir(1) C(5) C(10) 36.0(3)
C(5) Ir(1) S(1) C(11) -130.41(17)
C(1) Ir(1) C(2) C(3) 118.5(3)
C(1) Ir(1) C(2) C(7) -120.9(3)
C(2) Ir(1) C(1) C(5) -117.7(2)
C(2) Ir(1) C(1) C(6) 121.8(4)
C(1) Ir(1) C(3) C(2) -37.8(2)
C(1) Ir(1) C(3) C(4) 81.0(2)
C(1) Ir(1) C(3) C(8) -157.9(4)
C(3) Ir(1) C(1) C(2) 36.9(2)
C(3) Ir(1) C(1) C(5) -80.7(2)
C(3) Ir(1) C(1) C(6) 158.8(4)
C(1) Ir(1) C(4) C(3) -80.6(2)
C(1) Ir(1) C(4) C(5) 37.7(2)
C(1) Ir(1) C(4) C(9) 157.4(3)
C(4) Ir(1) C(1) C(2) 79.4(2)
C(4) Ir(1) C(1) C(5) -38.27(19)
C(4) Ir(1) C(1) C(6) -158.8(4)
C(1) Ir(1) C(5) C(4) -117.6(2)
C(1) Ir(1) C(5) C(10) 121.1(4)
C(5) Ir(1) C(1) C(2) 117.7(2)
C(5) Ir(1) C(1) C(6) -120.5(4)
C(2) Ir(1) C(3) C(4) 118.8(2)
C(2) Ir(1) C(3) C(8) -120.1(4)
C(3) Ir(1) C(2) C(1) -118.5(3)
C(3) Ir(1) C(2) C(7) 120.6(3)
C(2) Ir(1) C(4) C(3) -37.1(2)
C(2) Ir(1) C(4) C(5) 81.3(2)
C(2) Ir(1) C(4) C(9) -159.0(3)
C(4) Ir(1) C(2) C(1) -81.5(2)
C(4) Ir(1) C(2) C(3) 37.1(2)
C(4) Ir(1) C(2) C(7) 157.6(3)
C(2) Ir(1) C(5) C(1) 38.14(19)
C(2) Ir(1) C(5) C(4) -79.5(2)
C(2) Ir(1) C(5) C(10) 159.3(4)
C(5) Ir(1) C(2) C(1) -37.8(2)
C(5) Ir(1) C(2) C(3) 80.8(2)
C(5) Ir(1) C(2) C(7) -158.7(3)
C(3) Ir(1) C(4) C(5) 118.4(3)
C(3) Ir(1) C(4) C(9) -122.0(4)
C(4) Ir(1) C(3) C(2) -118.8(2)
C(4) Ir(1) C(3) C(8) 121.1(4)
C(3) Ir(1) C(5) C(1) 80.6(2)
C(3) Ir(1) C(5) C(4) -37.0(2)
C(3) Ir(1) C(5) C(10) -158.3(4)
C(5) Ir(1) C(3) C(2) -80.8(2)
C(5) Ir(1) C(3) C(4) 38.0(2)
C(5) Ir(1) C(3) C(8) 159.1(4)
C(4) Ir(1) C(5) C(1) 117.6(2)
C(4) Ir(1) C(5) C(10) -121.3(4)
C(5) Ir(1) C(4) C(3) -118.4(3)
C(5) Ir(1) C(4) C(9) 119.6(4)
Ir(1) S(1) C(11) C(12) 72.8(2)
Ir(1) S(1) C(11) C(16) -113.7(2)
O(2) O(1) C(37) C(35) -138.9(13)
O(2) O(1) C(37) C(36) -150.9(12)
O(2) O(1) C(37) C(38) 151(2)
C(37) O(1) O(2) C(38) -11.0(7)
C(37) O(1) O(2) C(39) -111.6(9)
C(37) O(1) O(2) C(40) -129.3(8)
O(2) O(1) C(38) C(35) -104.0(12)
O(2) O(1) C(38) C(36) -118.0(11)
O(2) O(1) C(38) C(37) -23.6(17)
C(38) O(1) O(2) C(37) 11.0(7)
C(38) O(1) O(2) C(39) -100.6(8)
C(38) O(1) O(2) C(40) -118.4(6)
O(2) O(1) C(39) C(40) 65(2)
O(2) O(1) C(39) C(41) 99.3(11)
C(39) O(1) O(2) C(37) 111.6(9)
C(39) O(1) O(2) C(38) 100.6(8)
C(39) O(1) O(2) C(40) -17.8(7)
O(2) O(1) C(40) C(39) -116(2)
O(2) O(1) C(40) C(41) 116.3(12)
O(2) O(1) C(40) C(42) 119.8(9)
C(40) O(1) O(2) C(37) 129.3(8)
C(40) O(1) O(2) C(38) 118.4(6)
C(40) O(1) O(2) C(39) 17.8(7)
C(37) O(1) C(38) O(2) 23.6(17)
C(37) O(1) C(38) C(35) -80.4(18)
C(37) O(1) C(38) C(36) -94.4(18)
C(38) O(1) C(37) O(2) -151(2)
C(38) O(1) C(37) C(35) 70.5(17)
C(38) O(1) C(37) C(36) 58.4(16)
C(37) O(1) C(39) O(2) 49.2(7)
C(37) O(1) C(39) C(40) 114(2)
C(37) O(1) C(39) C(41) 148.6(9)
C(39) O(1) C(37) O(2) -81.7(12)
C(39) O(1) C(37) C(35) 139.4(11)
C(39) O(1) C(37) C(36) 127.3(10)
C(39) O(1) C(37) C(38) 68.9(18)
C(37) O(1) C(40) O(2) 41.7(7)
C(37) O(1) C(40) C(39) -74(2)
C(37) O(1) C(40) C(41) 158.0(11)
C(37) O(1) C(40) C(42) 161.5(7)
C(40) O(1) C(37) O(2) -61.3(10)
C(40) O(1) C(37) C(35) 159.8(9)
C(40) O(1) C(37) C(36) 147.7(7)
C(40) O(1) C(37) C(38) 89.3(17)
C(38) O(1) C(39) O(2) 69.4(7)
C(38) O(1) C(39) C(40) 134(2)
C(38) O(1) C(39) C(41) 168.7(10)
C(39) O(1) C(38) O(2) -93.5(11)
C(39) O(1) C(38) C(35) 162.5(11)
C(39) O(1) C(38) C(36) 148.5(10)
C(39) O(1) C(38) C(37) -117.1(17)
C(38) O(1) C(40) O(2) 65.3(8)
C(38) O(1) C(40) C(39) -51(2)
C(38) O(1) C(40) C(41) -178.4(11)
C(38) O(1) C(40) C(42) -174.8(8)
C(40) O(1) C(38) O(2) -78.0(9)
C(40) O(1) C(38) C(35) 178.1(10)
C(40) O(1) C(38) C(36) 164.0(8)
C(40) O(1) C(38) C(37) -101.6(16)
C(39) O(1) C(40) O(2) 116(2)
C(39) O(1) C(40) C(41) -127(2)
C(39) O(1) C(40) C(42) -124(2)
C(40) O(1) C(39) O(2) -65(2)
C(40) O(1) C(39) C(41) 34.4(18)
O(1) O(2) C(37) C(35) 45.6(14)
O(1) O(2) C(37) C(36) 31.9(13)
O(1) O(2) C(37) C(38) -22.6(16)
O(1) O(2) C(38) C(35) 90.5(12)
O(1) O(2) C(38) C(36) 80.1(12)
O(1) O(2) C(38) C(37) 157.7(16)
O(1) O(2) C(39) C(40) -123(2)
O(1) O(2) C(39) C(41) -90.6(13)
O(1) O(2) C(40) C(39) 46.3(19)
O(1) O(2) C(40) C(41) -78.6(15)
O(1) O(2) C(40) C(42) -75.0(11)
C(37) O(2) C(38) O(1) -157.7(16)
C(37) O(2) C(38) C(35) -67.2(16)
C(37) O(2) C(38) C(36) -77.6(16)
C(38) O(2) C(37) O(1) 22.6(16)
C(38) O(2) C(37) C(35) 68.2(16)
C(38) O(2) C(37) C(36) 54.5(13)
C(37) O(2) C(39) O(1) -87.6(11)
C(37) O(2) C(39) C(40) 149.0(19)
C(37) O(2) C(39) C(41) -178.2(11)
C(39) O(2) C(37) O(1) 51.5(9)
C(39) O(2) C(37) C(35) 97.1(13)
C(39) O(2) C(37) C(36) 83.4(12)
C(39) O(2) C(37) C(38) 28.9(17)
C(37) O(2) C(40) O(1) -84.4(12)
C(37) O(2) C(40) C(39) -38(2)
C(37) O(2) C(40) C(41) -163.0(15)
C(37) O(2) C(40) C(42) -159.5(12)
C(40) O(2) C(37) O(1) 64.2(10)
C(40) O(2) C(37) C(35) 109.7(13)
C(40) O(2) C(37) C(36) 96.1(13)
C(40) O(2) C(37) C(38) 41.6(18)
C(38) O(2) C(39) O(1) -74.1(9)
C(38) O(2) C(39) C(40) 163(2)
C(38) O(2) C(39) C(41) -164.7(12)
C(39) O(2) C(38) O(1) 48.1(7)
C(39) O(2) C(38) C(35) 138.6(12)
C(39) O(2) C(38) C(36) 128.2(12)
C(39) O(2) C(38) C(37) -154.2(15)
C(38) O(2) C(40) O(1) -64.7(8)
C(38) O(2) C(40) C(39) -18(2)
C(38) O(2) C(40) C(41) -143.3(14)
C(38) O(2) C(40) C(42) -139.7(10)
C(40) O(2) C(38) O(1) 53.9(7)
C(40) O(2) C(38) C(35) 144.4(11)
C(40) O(2) C(38) C(36) 134.0(10)
C(40) O(2) C(38) C(37) -148.4(14)
C(39) O(2) C(40) O(1) -46.3(19)
C(39) O(2) C(40) C(41) -125(2)
C(39) O(2) C(40) C(42) -121(2)
C(40) O(2) C(39) O(1) 123(2)
C(40) O(2) C(39) C(41) 32.8(16)
Ir(1) C(1) C(2) C(3) -62.3(2)
Ir(1) C(1) C(2) C(7) 119.9(3)
Ir(1) C(1) C(5) C(4) 62.2(2)
Ir(1) C(1) C(5) C(10) -119.4(3)
C(2) C(1) C(5) Ir(1) -60.6(2)
C(2) C(1) C(5) C(4) 1.6(3)
C(2) C(1) C(5) C(10) 179.9(2)
C(5) C(1) C(2) Ir(1) 59.8(2)
C(5) C(1) C(2) C(3) -2.4(3)
C(5) C(1) C(2) C(7) 179.8(3)
C(6) C(1) C(2) Ir(1) -122.9(3)
C(6) C(1) C(2) C(3) 174.8(3)
C(6) C(1) C(2) C(7) -3.0(5)
C(6) C(1) C(5) Ir(1) 122.1(3)
C(6) C(1) C(5) C(4) -175.7(3)
C(6) C(1) C(5) C(10) 2.7(5)
Ir(1) C(2) C(3) C(4) -58.7(2)
Ir(1) C(2) C(3) C(8) 120.9(3)
C(1) C(2) C(3) Ir(1) 61.0(2)
C(1) C(2) C(3) C(4) 2.3(3)
C(1) C(2) C(3) C(8) -178.1(3)
C(7) C(2) C(3) Ir(1) -121.2(3)
C(7) C(2) C(3) C(4) -179.9(2)
C(7) C(2) C(3) C(8) -0.3(5)
Ir(1) C(3) C(4) C(5) -60.3(2)
Ir(1) C(3) C(4) C(9) 120.6(3)
C(2) C(3) C(4) Ir(1) 59.0(2)
C(2) C(3) C(4) C(5) -1.3(3)
C(2) C(3) C(4) C(9) 179.6(3)
C(8) C(3) C(4) Ir(1) -120.6(3)
C(8) C(3) C(4) C(5) 179.1(3)
C(8) C(3) C(4) C(9) 0.0(4)
Ir(1) C(4) C(5) C(1) -62.6(2)
Ir(1) C(4) C(5) C(10) 119.0(3)
C(3) C(4) C(5) Ir(1) 62.4(2)
C(3) C(4) C(5) C(1) -0.2(3)
C(3) C(4) C(5) C(10) -178.5(3)
C(9) C(4) C(5) Ir(1) -118.4(3)
C(9) C(4) C(5) C(1) 178.9(3)
C(9) C(4) C(5) C(10) 0.6(5)
S(1) C(11) C(12) C(13) 177.1(2)
S(1) C(11) C(12) C(17) 2.2(4)
S(1) C(11) C(16) C(15) -178.3(2)
S(1) C(11) C(16) C(26) -3.9(4)
C(12) C(11) C(16) C(15) -4.8(4)
C(12) C(11) C(16) C(26) 169.6(2)
C(16) C(11) C(12) C(13) 3.6(4)
C(16) C(11) C(12) C(17) -171.3(2)
C(11) C(12) C(13) C(14) -0.0(3)
C(11) C(12) C(17) C(18) -112.7(3)
C(11) C(12) C(17) C(22) 74.4(4)
C(13) C(12) C(17) C(18) 72.4(4)
C(13) C(12) C(17) C(22) -100.6(3)
C(17) C(12) C(13) C(14) 175.2(3)
C(12) C(13) C(14) C(15) -2.3(5)
C(13) C(14) C(15) C(16) 1.0(5)
C(14) C(15) C(16) C(11) 2.6(4)
C(14) C(15) C(16) C(26) -172.3(3)
C(11) C(16) C(26) C(27) -83.7(3)
C(11) C(16) C(26) C(31) 103.4(3)
C(15) C(16) C(26) C(27) 90.9(3)
C(15) C(16) C(26) C(31) -82.0(3)
C(12) C(17) C(18) C(19) -174.8(2)
C(12) C(17) C(18) C(23) 4.1(4)
C(12) C(17) C(22) C(21) 173.9(2)
C(12) C(17) C(22) C(25) -4.9(4)
C(18) C(17) C(22) C(21) 0.8(4)
C(18) C(17) C(22) C(25) -178.0(2)
C(22) C(17) C(18) C(19) -1.9(4)
C(22) C(17) C(18) C(23) 177.0(2)
C(17) C(18) C(19) C(20) 1.9(4)
C(23) C(18) C(19) C(20) -177.0(3)
C(18) C(19) C(20) C(21) -0.8(4)
C(18) C(19) C(20) C(24) 179.2(3)
C(19) C(20) C(21) C(22) -0.3(4)
C(24) C(20) C(21) C(22) 179.7(3)
C(20) C(21) C(22) C(17) 0.3(4)
C(20) C(21) C(22) C(25) 179.1(3)
C(16) C(26) C(27) C(28) -172.8(2)
C(16) C(26) C(27) C(32) 5.4(4)
C(16) C(26) C(31) C(30) 173.0(2)
C(16) C(26) C(31) C(34) -6.8(4)
C(27) C(26) C(31) C(30) 0.3(4)
C(27) C(26) C(31) C(34) -179.6(2)
C(31) C(26) C(27) C(28) 0.2(3)
C(31) C(26) C(27) C(32) 178.4(2)
C(26) C(27) C(28) C(29) -0.8(4)
C(32) C(27) C(28) C(29) -179.1(3)
C(27) C(28) C(29) C(30) 0.9(4)
C(27) C(28) C(29) C(33) -179.7(3)
C(28) C(29) C(30) C(31) -0.5(4)
C(33) C(29) C(30) C(31) -179.8(3)
C(29) C(30) C(31) C(26) -0.1(3)
C(29) C(30) C(31) C(34) 179.7(3)
C(36) C(35) C(37) O(1) -75(4)
C(36) C(35) C(37) O(2) -93(4)
C(36) C(35) C(37) C(38) -29(4)
C(37) C(35) C(36) C(38) 13.3(18)
C(36) C(35) C(38) O(1) -103(4)
C(36) C(35) C(38) O(2) -139(4)
C(36) C(35) C(38) C(37) 150(4)
C(38) C(35) C(36) C(37) -13.3(18)
C(37) C(35) C(38) O(1) 107.0(13)
C(37) C(35) C(38) O(2) 70.6(13)
C(37) C(35) C(38) C(36) -150(4)
C(38) C(35) C(37) O(1) -45.5(10)
C(38) C(35) C(37) O(2) -63.6(12)
C(38) C(35) C(37) C(36) 29(4)
C(35) C(36) C(37) O(1) 106(4)
C(35) C(36) C(37) O(2) 93(4)
C(35) C(36) C(37) C(38) 149(4)
C(35) C(36) C(38) O(1) 82(4)
C(35) C(36) C(38) O(2) 46(4)
C(35) C(36) C(38) C(37) -29(4)
C(37) C(36) C(38) O(1) 111.1(14)
C(37) C(36) C(38) O(2) 74.6(13)
C(37) C(36) C(38) C(35) 29(4)
C(38) C(36) C(37) O(1) -43.0(10)
C(38) C(36) C(37) O(2) -56.3(12)
C(38) C(36) C(37) C(35) -149(4)
O(1) C(37) C(38) O(2) -13.0(9)
O(1) C(37) C(38) C(35) 106.6(12)
O(1) C(37) C(38) C(36) 113.1(12)
O(2) C(37) C(38) O(1) 13.0(9)
O(2) C(37) C(38) C(35) 119.6(10)
O(2) C(37) C(38) C(36) 126.1(9)
C(35) C(37) C(38) O(1) -106.6(12)
C(35) C(37) C(38) O(2) -119.6(10)
C(35) C(37) C(38) C(36) 6.5(9)
C(36) C(37) C(38) O(1) -113.1(12)
C(36) C(37) C(38) O(2) -126.1(9)
C(36) C(37) C(38) C(35) -6.5(9)
O(1) C(39) C(40) O(2) -29.8(9)
O(1) C(39) C(40) C(41) 81(2)
O(1) C(39) C(40) C(42) 84(2)
O(1) C(39) C(41) C(40) -111(2)
O(1) C(39) C(41) C(42) 87(9)
O(2) C(39) C(40) O(1) 29.8(9)
O(2) C(39) C(40) C(41) 111(2)
O(2) C(39) C(40) C(42) 113.3(17)
O(2) C(39) C(41) C(40) -76(2)
O(2) C(39) C(41) C(42) 121(9)
C(40) C(39) C(41) C(42) -162(10)
C(41) C(39) C(40) O(1) -81(2)
C(41) C(39) C(40) O(2) -111(2)
C(41) C(39) C(40) C(42) 2.4(13)
O(1) C(40) C(41) C(39) 51(2)
O(1) C(40) C(41) C(42) 85(19)
O(1) C(40) C(42) C(41) -97(19)
O(2) C(40) C(41) C(39) 82(2)
O(2) C(40) C(41) C(42) 116(19)
O(2) C(40) C(42) C(41) -65(19)
C(39) C(40) C(41) C(42) 34(20)
C(39) C(40) C(42) C(41) -147(19)
C(42) C(40) C(41) C(39) -34(20)
C(39) C(41) C(42) C(40) 18(11)
